data_4110298
loop_
_publ_author_name
'Marco Crisma'
'Michele Saviano'
'Alessandro Moretto'
'Quirinus B. Broxterman'
'Bernard Kaptein'
'Claudio Toniolo'

_publ_section_title
;
 Peptide \a/310-Helix Dimorphism in the Crystal State
;
_journal_name_full 'Journal of the American Chemical Society'
_journal_page_first 15471
_journal_page_last 15473
_journal_paper_doi 10.1021/ja076656a
_journal_volume 129
_journal_year 2007
_chemical_formula_sum 'C47 H88 N8 O8'
_chemical_formula_weight 893.25
_chemical_name_systematic
;
 Ac-[L-(\aMe)Val]7-NHiPr
;
_space_group_IT_number 4
_symmetry_cell_setting monoclinic
_symmetry_space_group_name_Hall 'P 2yb'
_symmetry_space_group_name_H-M 'P 1 21 1'
_atom_sites_solution_hydrogens geom
_atom_sites_solution_primary direct
_atom_sites_solution_secondary difmap
_audit_creation_method SHELXL-97
_cell_angle_alpha 90.00
_cell_angle_beta 110.95(4)
_cell_angle_gamma 90.00
_cell_formula_units_Z 6
_cell_length_a 24.512(6)
_cell_length_b 10.257(2)
_cell_length_c 34.311(9)
_cell_measurement_reflns_used 3266
_cell_measurement_temperature 293(2)
_cell_measurement_theta_max 27.0837
_cell_measurement_theta_min 1.3709
_cell_volume 8056(4)
_computing_cell_refinement 'CrystalClear (Rigaku/MSC Inc., 2006)'
_computing_data_collection 'CrystalClear (Rigaku/MSC Inc., 2006)'
_computing_data_reduction 'CrystalClear (Rigaku/MSC Inc., 2006)'
_computing_structure_refinement 'SHELXL-97 (Sheldrick, 1997)'
_computing_structure_solution 'SIR2002 (Burla et al., 2003)'
_diffrn_ambient_temperature 295(2)
_diffrn_detector_area_resol_mean 22.2222
_diffrn_measured_fraction_theta_full 0.952
_diffrn_measured_fraction_theta_max 0.952
_diffrn_measurement_device_type 'Rigaku Saturn 944 CCD'
_diffrn_measurement_method 'Omega rotation'
_diffrn_radiation_monochromator Confocal
_diffrn_radiation_source 'Rotating Anode'
_diffrn_radiation_type CuK\a
_diffrn_radiation_wavelength 1.54178
_diffrn_reflns_av_R_equivalents 0.0752
_diffrn_reflns_av_sigmaI/netI 0.0875
_diffrn_reflns_limit_h_max 24
_diffrn_reflns_limit_h_min -23
_diffrn_reflns_limit_k_max 7
_diffrn_reflns_limit_k_min -10
_diffrn_reflns_limit_l_max 34
_diffrn_reflns_limit_l_min -33
_diffrn_reflns_number 39600
_diffrn_reflns_theta_full 50.43
_diffrn_reflns_theta_max 50.43
_diffrn_reflns_theta_min 1.38
_exptl_absorpt_coefficient_mu 0.603
_exptl_absorpt_correction_T_max 1.0000
_exptl_absorpt_correction_T_min 0.6393
_exptl_absorpt_correction_type multi-scan
_exptl_crystal_colour colourless
_exptl_crystal_density_diffrn 1.105
_exptl_crystal_description plate
_exptl_crystal_F_000 2940
_exptl_crystal_size_max 0.15
_exptl_crystal_size_mid 0.15
_exptl_crystal_size_min 0.04
_refine_diff_density_max 0.534
_refine_diff_density_min -0.380
_refine_diff_density_rms 0.072
_refine_ls_abs_structure_details 'Flack H D (1983), Acta Cryst. A39, 876-881'
_refine_ls_abs_structure_Flack 0.4(4)
_refine_ls_extinction_coef 0.0033(5)
_refine_ls_extinction_expression Fc^*^=kFc[1+0.001xFc^2^\l^3^/sin(2\q)]^-1/4^
_refine_ls_extinction_method SHELXL
_refine_ls_goodness_of_fit_ref 1.411
_refine_ls_hydrogen_treatment mixed
_refine_ls_matrix_type fullcycle
_refine_ls_number_parameters 1703
_refine_ls_number_reflns 13308
_refine_ls_number_restraints 235
_refine_ls_restrained_S_all 1.416
_refine_ls_R_factor_all 0.1590
_refine_ls_R_factor_gt 0.1212
_refine_ls_shift/su_max 0.087
_refine_ls_shift/su_mean 0.017
_refine_ls_structure_factor_coef Fsqd
_refine_ls_weighting_details 'calc w=1/[\s^2^(Fo^2^)+(0.1820P)^2^+0.0000P] where P=(Fo^2^+2Fc^2^)/3'
_refine_ls_weighting_scheme calc
_refine_ls_wR_factor_gt 0.3041
_refine_ls_wR_factor_ref 0.3649
_reflns_number_gt 9216
_reflns_number_total 13308
_reflns_threshold_expression >2sigma(I)
_cod_data_source_file ja076656a-file002.cif
_cod_data_source_block mc111na
_cod_original_cell_volume 8056(3)
_cod_database_code 4110298

loop_
_symmetry_equiv_pos_as_xyz
'x, y, z'
'-x, y+1/2, -z'

loop_
_atom_site_label
_atom_site_type_symbol
_atom_site_fract_x
_atom_site_fract_y
_atom_site_fract_z
_atom_site_U_iso_or_equiv
_atom_site_adp_type
_atom_site_occupancy
_atom_site_symmetry_multiplicity
_atom_site_calc_flag
_atom_site_refinement_flags
C01A C 0.3398(5) 0.4255(15) 1.0208(5) 0.134(5) Uani 1 1 d .
H01A H 0.3666 0.4892 1.0377 0.201 Uiso 1 1 calc R
H01B H 0.3429 0.4225 0.9937 0.201 Uiso 1 1 calc R
H01C H 0.3491 0.3414 1.0338 0.201 Uiso 1 1 calc R
C0A C 0.2784(5) 0.4622(11) 1.0164(4) 0.096(4) Uani 1 1 d .
O0A O 0.2343(3) 0.4248(8) 0.9880(2) 0.102(2) Uani 1 1 d .
N_1 N 0.2754(3) 0.5449(8) 1.0439(3) 0.088(3) Uani 1 1 d D
H0_1 H 0.3078 0.5762 1.0608 0.106 Uiso 1 1 calc R
CA_1 C 0.2207(3) 0.5911(10) 1.0489(3) 0.099(4) Uani 1 1 d D
CB1_1 C 0.2329(4) 0.7008(12) 1.0797(4) 0.113(4) Uani 1 1 d D
HB1_1 H 0.2551 0.7664 1.0708 0.136 Uiso 1 1 calc R
CG1_1 C 0.1796(5) 0.7688(16) 1.0824(5) 0.153(7) Uani 1 1 d D
HG1A_1 H 0.1536 0.7910 1.0549 0.230 Uiso 1 1 calc R
HG1B_1 H 0.1915 0.8468 1.0987 0.230 Uiso 1 1 calc R
HG1C_1 H 0.1601 0.7119 1.0954 0.230 Uiso 1 1 calc R
CG2_1 C 0.2722(5) 0.6544(16) 1.1234(4) 0.129(5) Uani 1 1 d D
HG2A_1 H 0.2815 0.7270 1.1423 0.193 Uiso 1 1 calc R
HG2B_1 H 0.3075 0.6181 1.1220 0.193 Uiso 1 1 calc R
HG2C_1 H 0.2520 0.5892 1.1331 0.193 Uiso 1 1 calc R
CB2_1 C 0.1889(4) 0.4742(11) 1.0582(3) 0.094(3) Uani 1 1 d D
HB2A_1 H 0.2112 0.4399 1.0852 0.141 Uiso 1 1 calc R
HB2B_1 H 0.1842 0.4081 1.0374 0.141 Uiso 1 1 calc R
HB2C_1 H 0.1511 0.5011 1.0578 0.141 Uiso 1 1 calc R
C_1 C 0.1834(3) 0.6535(9) 1.0085(2) 0.066(3) Uani 1 1 d D
O_1 O 0.1297(2) 0.6448(7) 0.9965(2) 0.090(2) Uani 1 1 d .
N_2 N 0.2084(3) 0.7103(8) 0.9832(2) 0.075(2) Uani 1 1 d D
H0_2 H 0.2458 0.7052 0.9910 0.090 Uiso 1 1 calc R
CA_2 C 0.1789(3) 0.7779(9) 0.9448(3) 0.091(4) Uani 1 1 d D
CB1_2 C 0.2227(4) 0.8029(12) 0.9223(4) 0.100(4) Uani 1 1 d D
HB1_2 H 0.2539 0.8573 0.9412 0.121 Uiso 1 1 calc R
CG1_2 C 0.2519(4) 0.6846(15) 0.9130(4) 0.133(6) Uani 1 1 d D
HG1A_2 H 0.2232 0.6303 0.8933 0.200 Uiso 1 1 calc R
HG1B_2 H 0.2708 0.6366 0.9382 0.200 Uiso 1 1 calc R
HG1C_2 H 0.2805 0.7113 0.9013 0.200 Uiso 1 1 calc R
CG2_2 C 0.1944(5) 0.8831(18) 0.8819(4) 0.169(8) Uani 1 1 d D
HG2A_2 H 0.2211 0.8890 0.8672 0.253 Uiso 1 1 calc R
HG2B_2 H 0.1854 0.9690 0.8889 0.253 Uiso 1 1 calc R
HG2C_2 H 0.1591 0.8409 0.8645 0.253 Uiso 1 1 calc R
CB2_2 C 0.1515(5) 0.9034(12) 0.9563(5) 0.132(6) Uani 1 1 d D
HB2A_2 H 0.1265 0.8790 0.9712 0.197 Uiso 1 1 calc R
HB2B_2 H 0.1292 0.9491 0.9313 0.197 Uiso 1 1 calc R
HB2C_2 H 0.1821 0.9590 0.9736 0.197 Uiso 1 1 calc R
C_2 C 0.1299(3) 0.6974(10) 0.9156(3) 0.075(3) Uani 1 1 d D
O_2 O 0.0880(2) 0.7492(7) 0.8902(2) 0.091(2) Uani 1 1 d .
N_3 N 0.1357(3) 0.5650(8) 0.9175(2) 0.077(2) Uani 1 1 d D
H0_3 H 0.1668 0.5330 0.9357 0.093 Uiso 1 1 calc R
CA_3 C 0.0928(3) 0.4734(9) 0.8906(3) 0.091(4) Uani 1 1 d D
CB1_3 C 0.1059(5) 0.3351(11) 0.9114(4) 0.119(4) Uani 1 1 d DU
HB1_3 H 0.1123 0.3441 0.9411 0.143 Uiso 1 1 calc R
CG1_3 C 0.1606(7) 0.275(2) 0.9071(10) 0.270(15) Uani 1 1 d D
HG1A_3 H 0.1620 0.1837 0.9133 0.405 Uiso 1 1 calc R
HG1B_3 H 0.1947 0.3170 0.9263 0.405 Uiso 1 1 calc R
HG1C_3 H 0.1596 0.2871 0.8791 0.405 Uiso 1 1 calc R
CG2_3 C 0.0560(8) 0.2392(17) 0.8921(8) 0.29(2) Uani 1 1 d D
HG2A_3 H 0.0467 0.2359 0.8624 0.435 Uiso 1 1 calc R
HG2B_3 H 0.0223 0.2673 0.8978 0.435 Uiso 1 1 calc R
HG2C_3 H 0.0676 0.1542 0.9038 0.435 Uiso 1 1 calc R
CB2_3 C 0.0975(5) 0.4871(16) 0.8481(4) 0.124(5) Uani 1 1 d D
HB2A_3 H 0.1073 0.5755 0.8441 0.186 Uiso 1 1 calc R
HB2B_3 H 0.0608 0.4647 0.8269 0.186 Uiso 1 1 calc R
HB2C_3 H 0.1274 0.4298 0.8461 0.186 Uiso 1 1 calc R
C_3 C 0.0321(3) 0.5119(9) 0.8887(4) 0.088(4) Uani 1 1 d D
O_3 O -0.0102(3) 0.4950(7) 0.8563(3) 0.102(3) Uani 1 1 d .
N_4 N 0.0244(3) 0.5639(7) 0.9215(3) 0.075(2) Uani 1 1 d D
H0_4 H 0.0550 0.5790 0.9432 0.090 Uiso 1 1 calc R
CA_4 C -0.0332(4) 0.5982(10) 0.9238(4) 0.109(4) Uani 1 1 d D
CB1_4 C -0.0215(5) 0.6796(15) 0.9641(4) 0.129(6) Uani 1 1 d D
HB1_4 H 0.0059 0.7495 0.9645 0.155 Uiso 1 1 calc R
CG1_4 C -0.0746(6) 0.741(3) 0.9696(6) 0.231(13) Uani 1 1 d D
HG1A_4 H -0.0911 0.8046 0.9482 0.346 Uiso 1 1 calc R
HG1B_4 H -0.0633 0.7816 0.9965 0.346 Uiso 1 1 calc R
HG1C_4 H -0.1031 0.6742 0.9676 0.346 Uiso 1 1 calc R
CG2_4 C 0.0055(6) 0.5976(17) 1.0034(5) 0.173(8) Uani 1 1 d D
HG2A_4 H 0.0148 0.6524 1.0275 0.259 Uiso 1 1 calc R
HG2B_4 H 0.0405 0.5568 1.0028 0.259 Uiso 1 1 calc R
HG2C_4 H -0.0218 0.5317 1.0044 0.259 Uiso 1 1 calc R
CB2_4 C -0.0673(4) 0.4729(13) 0.9241(5) 0.130(5) Uani 1 1 d D
HB2A_4 H -0.1041 0.4949 0.9263 0.196 Uiso 1 1 calc R
HB2B_4 H -0.0451 0.4198 0.9474 0.196 Uiso 1 1 calc R
HB2C_4 H -0.0739 0.4257 0.8986 0.196 Uiso 1 1 calc R
C_4 C -0.0672(3) 0.6871(12) 0.8879(3) 0.100(4) Uani 1 1 d D
O_4 O -0.1215(2) 0.6828(9) 0.8749(2) 0.108(3) Uani 1 1 d .
N_5 N -0.0377(3) 0.7623(8) 0.8701(3) 0.081(2) Uani 1 1 d D
H0_5 H -0.0006 0.7514 0.8771 0.098 Uiso 1 1 calc R
CA_5 C -0.0666(3) 0.8613(9) 0.8395(3) 0.091(3) Uani 1 1 d D
CB1_5 C -0.0186(4) 0.9210(10) 0.8250(4) 0.104(4) Uani 1 1 d D
HB1_5 H 0.0141 0.9469 0.8501 0.124 Uiso 1 1 calc R
CG1_5 C 0.0050(4) 0.8285(13) 0.8008(4) 0.113(5) Uani 1 1 d D
HG1A_5 H -0.0257 0.8048 0.7752 0.169 Uiso 1 1 calc R
HG1B_5 H 0.0197 0.7516 0.8171 0.169 Uiso 1 1 calc R
HG1C_5 H 0.0360 0.8702 0.7945 0.169 Uiso 1 1 calc R
CG2_5 C -0.0399(5) 1.0432(13) 0.7984(5) 0.144(6) Uani 1 1 d D
HG2A_5 H -0.0131 1.0646 0.7847 0.216 Uiso 1 1 calc R
HG2B_5 H -0.0421 1.1145 0.8159 0.216 Uiso 1 1 calc R
HG2C_5 H -0.0779 1.0272 0.7778 0.216 Uiso 1 1 calc R
CB2_5 C -0.0922(4) 0.9645(12) 0.8593(4) 0.114(4) Uani 1 1 d D
HB2A_5 H -0.1177 0.9242 0.8714 0.171 Uiso 1 1 calc R
HB2B_5 H -0.1140 1.0259 0.8384 0.171 Uiso 1 1 calc R
HB2C_5 H -0.0613 1.0090 0.8806 0.171 Uiso 1 1 calc R
C_5 C -0.1120(3) 0.7993(11) 0.8023(3) 0.085(3) Uani 1 1 d D
O_5 O -0.1518(2) 0.8689(8) 0.7793(2) 0.100(2) Uani 1 1 d .
N_6 N -0.1081(3) 0.6715(8) 0.7941(3) 0.081(2) Uani 1 1 d D
H0_6 H -0.0804 0.6258 0.8112 0.097 Uiso 1 1 calc R
CA_6 C -0.1492(4) 0.6085(10) 0.7571(3) 0.099(4) Uani 1 1 d D
CB1_6 C -0.1375(5) 0.4594(13) 0.7567(5) 0.128(5) Uani 1 1 d DU
HB1_6 H -0.1671 0.4230 0.7316 0.154 Uiso 1 1 calc R
CG1_6 C -0.0784(6) 0.421(2) 0.7559(6) 0.176(8) Uani 1 1 d D
HG1A_6 H -0.0489 0.4387 0.7826 0.264 Uiso 1 1 calc R
HG1B_6 H -0.0703 0.4713 0.7349 0.264 Uiso 1 1 calc R
HG1C_6 H -0.0784 0.3303 0.7496 0.264 Uiso 1 1 calc R
CG2_6 C -0.1468(6) 0.3995(16) 0.7943(5) 0.203(11) Uani 1 1 d D
HG2A_6 H -0.1261 0.3182 0.8012 0.304 Uiso 1 1 calc R
HG2B_6 H -0.1877 0.3844 0.7879 0.304 Uiso 1 1 calc R
HG2C_6 H -0.1324 0.4579 0.8176 0.304 Uiso 1 1 calc R
CB2_6 C -0.1426(4) 0.6694(15) 0.7196(4) 0.120(5) Uani 1 1 d D
HB2A_6 H -0.1499 0.7614 0.7196 0.180 Uiso 1 1 calc R
HB2B_6 H -0.1701 0.6309 0.6948 0.180 Uiso 1 1 calc R
HB2C_6 H -0.1037 0.6552 0.7201 0.180 Uiso 1 1 calc R
C_6 C -0.2111(3) 0.6301(11) 0.7549(3) 0.093(4) Uani 1 1 d D
O_6 O -0.2516(2) 0.6198(9) 0.7224(2) 0.102(3) Uani 1 1 d .
N_7 N -0.2224(3) 0.6482(9) 0.7903(3) 0.100(3) Uani 1 1 d D
H0_7 H -0.1931 0.6484 0.8135 0.120 Uiso 1 1 calc R
CA_7 C -0.2816(3) 0.6679(10) 0.7927(4) 0.106(4) Uani 1 1 d D
CB1_7 C -0.2730(4) 0.7147(12) 0.8367(4) 0.112(4) Uani 1 1 d D
HB1_7 H -0.2448 0.7864 0.8435 0.135 Uiso 1 1 calc R
CG1_7 C -0.3303(5) 0.7671(16) 0.8401(5) 0.151(6) Uani 1 1 d D
HG1A_7 H -0.3582 0.6974 0.8350 0.227 Uiso 1 1 calc R
HG1B_7 H -0.3459 0.8347 0.8198 0.227 Uiso 1 1 calc R
HG1C_7 H -0.3225 0.8016 0.8676 0.227 Uiso 1 1 calc R
CG2_7 C -0.2497(5) 0.6103(14) 0.8701(4) 0.130(5) Uani 1 1 d D
HG2A_7 H -0.2635 0.6269 0.8925 0.194 Uiso 1 1 calc R
HG2B_7 H -0.2078 0.6121 0.8806 0.194 Uiso 1 1 calc R
HG2C_7 H -0.2631 0.5263 0.8583 0.194 Uiso 1 1 calc R
CB2_7 C -0.3167(4) 0.5446(11) 0.7790(4) 0.112(4) Uani 1 1 d D
HB2A_7 H -0.3037 0.4986 0.7595 0.168 Uiso 1 1 calc R
HB2B_7 H -0.3573 0.5661 0.7658 0.168 Uiso 1 1 calc R
HB2C_7 H -0.3115 0.4904 0.8028 0.168 Uiso 1 1 calc R
C_7 C -0.3109(3) 0.7775(11) 0.7628(3) 0.086(3) Uani 1 1 d D
O_7 O -0.3624(2) 0.7711(10) 0.7394(2) 0.118(3) Uani 1 1 d .
NTA_8 N -0.2788(3) 0.8820(9) 0.7625(3) 0.102(3) Uani 1 1 d D
HTA_8 H -0.2422 0.8795 0.7774 0.123 Uiso 1 1 calc R
CT1A_8 C -0.3010(4) 0.9996(11) 0.7387(4) 0.104(4) Uani 1 1 d D
HT1A_8 H -0.3280 0.9768 0.7107 0.125 Uiso 1 1 calc R
CT2A_8 C -0.3319(7) 1.0846(17) 0.7604(4) 0.152(6) Uani 1 1 d D
HT2A_8 H -0.3481 1.0308 0.7764 0.228 Uiso 1 1 calc R
HT2B_8 H -0.3626 1.1322 0.7399 0.228 Uiso 1 1 calc R
HT2C_8 H -0.3044 1.1446 0.7786 0.228 Uiso 1 1 calc R
CT3A_8 C -0.2497(5) 1.0752(15) 0.7355(6) 0.160(7) Uani 1 1 d D
HT3A_8 H -0.2428 1.1510 0.7530 0.241 Uiso 1 1 calc R
HT3B_8 H -0.2582 1.1015 0.7071 0.241 Uiso 1 1 calc R
HT3C_8 H -0.2155 1.0209 0.7444 0.241 Uiso 1 1 calc R
C01B_10 C 0.0616(5) 0.3311(18) 0.5714(4) 0.141(6) Uani 1 1 d .
H01A_10 H 0.0626 0.3932 0.5507 0.212 Uiso 1 1 calc R
H01B_10 H 0.0217 0.3149 0.5684 0.212 Uiso 1 1 calc R
H01C_10 H 0.0794 0.2512 0.5676 0.212 Uiso 1 1 calc R
C0B_10 C 0.0916(4) 0.3801(12) 0.6106(3) 0.089(4) Uani 1 1 d .
O0B_10 O 0.1459(3) 0.3677(9) 0.6309(2) 0.109(3) Uani 1 1 d .
N_11 N 0.0610(3) 0.4296(9) 0.6349(3) 0.099(3) Uani 1 1 d D
H0_11 H 0.0238 0.4180 0.6255 0.119 Uiso 1 1 calc R
CA_11 C 0.0852(3) 0.4974(8) 0.6736(3) 0.084(3) Uani 1 1 d D
CB1_11 C 0.0372(3) 0.5262(11) 0.6921(3) 0.087(3) Uani 1 1 d D
HB1_11 H 0.0159 0.4446 0.6910 0.105 Uiso 1 1 calc R
CG1_11 C 0.0583(4) 0.5721(14) 0.7360(3) 0.111(4) Uani 1 1 d D
HG1A_11 H 0.0797 0.6518 0.7383 0.167 Uiso 1 1 calc R
HG1B_11 H 0.0833 0.5071 0.7537 0.167 Uiso 1 1 calc R
HG1C_11 H 0.0255 0.5870 0.7445 0.167 Uiso 1 1 calc R
CG2_11 C -0.0068(4) 0.6257(13) 0.6670(4) 0.129(5) Uani 1 1 d D
HG2A_11 H -0.0436 0.6106 0.6702 0.193 Uiso 1 1 calc R
HG2B_11 H -0.0116 0.6181 0.6381 0.193 Uiso 1 1 calc R
HG2C_11 H 0.0069 0.7117 0.6767 0.193 Uiso 1 1 calc R
CB2_11 C 0.1174(4) 0.6194(12) 0.6687(4) 0.109(4) Uani 1 1 d D
HB2A_11 H 0.1548 0.5956 0.6679 0.164 Uiso 1 1 calc R
HB2B_11 H 0.1226 0.6768 0.6918 0.164 Uiso 1 1 calc R
HB2C_11 H 0.0949 0.6628 0.6432 0.164 Uiso 1 1 calc R
C_11 C 0.1293(3) 0.4049(9) 0.7052(3) 0.071(3) Uani 1 1 d D
O_11 O 0.1735(2) 0.4420(6) 0.7291(2) 0.085(2) Uani 1 1 d .
N_12 N 0.1113(3) 0.2751(7) 0.7038(3) 0.077(2) Uani 1 1 d D
H0_12 H 0.0801 0.2501 0.6839 0.092 Uiso 1 1 calc R
CA_12 C 0.1437(4) 0.1825(9) 0.7348(3) 0.092(4) Uani 1 1 d D
CB1_12 C 0.1204(4) 0.0426(9) 0.7232(3) 0.094(4) Uani 1 1 d D
HB1_12 H 0.0786 0.0462 0.7186 0.113 Uiso 1 1 calc R
CG1_12 C 0.1244(5) 0.0000(13) 0.6822(4) 0.129(5) Uani 1 1 d D
HG1A_12 H 0.1629 0.0179 0.6823 0.194 Uiso 1 1 calc R
HG1B_12 H 0.0961 0.0469 0.6598 0.194 Uiso 1 1 calc R
HG1C_12 H 0.1167 -0.0918 0.6785 0.194 Uiso 1 1 calc R
CG2_12 C 0.1463(6) -0.0538(12) 0.7576(5) 0.152(7) Uani 1 1 d D
HG2A_12 H 0.1310 -0.1390 0.7482 0.227 Uiso 1 1 calc R
HG2B_12 H 0.1364 -0.0295 0.7813 0.227 Uiso 1 1 calc R
HG2C_12 H 0.1880 -0.0547 0.7653 0.227 Uiso 1 1 calc R
CB2_12 C 0.1386(5) 0.2220(13) 0.7763(4) 0.120(5) Uani 1 1 d D
HB2A_12 H 0.1407 0.3152 0.7790 0.180 Uiso 1 1 calc R
HB2B_12 H 0.1699 0.1834 0.7989 0.180 Uiso 1 1 calc R
HB2C_12 H 0.1019 0.1923 0.7771 0.180 Uiso 1 1 calc R
C_12 C 0.2076(3) 0.1828(10) 0.7401(3) 0.082(3) Uani 1 1 d D
O_12 O 0.2466(2) 0.1594(6) 0.7736(2) 0.083(2) Uani 1 1 d .
N_13 N 0.2235(3) 0.2056(7) 0.7076(2) 0.077(2) Uani 1 1 d D
H0_13 H 0.1961 0.2307 0.6852 0.092 Uiso 1 1 calc R
CA_13 C 0.2822(3) 0.1932(9) 0.7051(3) 0.083(3) Uani 1 1 d D
CB1_13 C 0.2827(4) 0.2494(13) 0.6634(4) 0.108(4) Uani 1 1 d D
HB1_13 H 0.2647 0.3360 0.6596 0.130 Uiso 1 1 calc R
CG1_13 C 0.2481(5) 0.1669(15) 0.6265(4) 0.129(5) Uani 1 1 d D
HG1A_13 H 0.2551 0.1961 0.6021 0.193 Uiso 1 1 calc R
HG1B_13 H 0.2072 0.1745 0.6219 0.193 Uiso 1 1 calc R
HG1C_13 H 0.2598 0.0774 0.6319 0.193 Uiso 1 1 calc R
CG2_13 C 0.3451(5) 0.2652(16) 0.6644(4) 0.137(6) Uani 1 1 d D
HG2A_13 H 0.3558 0.1898 0.6522 0.205 Uiso 1 1 calc R
HG2B_13 H 0.3712 0.2744 0.6928 0.205 Uiso 1 1 calc R
HG2C_13 H 0.3474 0.3414 0.6488 0.205 Uiso 1 1 calc R
CB2_13 C 0.3026(4) 0.0485(10) 0.7129(4) 0.095(4) Uani 1 1 d D
HB2A_13 H 0.3440 0.0457 0.7277 0.143 Uiso 1 1 calc R
HB2B_13 H 0.2932 0.0043 0.6867 0.143 Uiso 1 1 calc R
HB2C_13 H 0.2831 0.0063 0.7293 0.143 Uiso 1 1 calc R
C_13 C 0.3229(3) 0.2745(10) 0.7399(3) 0.074(3) Uani 1 1 d D
O_13 O 0.3744(2) 0.2393(7) 0.7610(2) 0.091(2) Uani 1 1 d .
N_14 N 0.3038(3) 0.3912(7) 0.7499(2) 0.072(2) Uani 1 1 d D
H0_14 H 0.2671 0.4090 0.7387 0.086 Uiso 1 1 calc R
CA_14 C 0.3408(3) 0.4846(8) 0.7777(3) 0.076(3) Uani 1 1 d D
CB1_14 C 0.3010(4) 0.5927(10) 0.7848(4) 0.106(4) Uani 1 1 d D
HB1_14 H 0.2703 0.5508 0.7925 0.128 Uiso 1 1 calc R
CG1_14 C 0.2720(7) 0.6714(15) 0.7455(5) 0.165(7) Uani 1 1 d D
HG1A_14 H 0.2685 0.7606 0.7528 0.248 Uiso 1 1 calc R
HG1B_14 H 0.2339 0.6364 0.7305 0.248 Uiso 1 1 calc R
HG1C_14 H 0.2954 0.6672 0.7282 0.248 Uiso 1 1 calc R
CG2_14 C 0.3322(6) 0.6889(15) 0.8182(5) 0.163(7) Uani 1 1 d D
HG2A_14 H 0.3363 0.7701 0.8056 0.244 Uiso 1 1 calc R
HG2B_14 H 0.3702 0.6557 0.8344 0.244 Uiso 1 1 calc R
HG2C_14 H 0.3102 0.7027 0.8360 0.244 Uiso 1 1 calc R
CB2_14 C 0.3855(5) 0.5388(14) 0.7606(4) 0.116(4) Uani 1 1 d D
HB2A_14 H 0.4044 0.4681 0.7521 0.174 Uiso 1 1 calc R
HB2B_14 H 0.4141 0.5889 0.7818 0.174 Uiso 1 1 calc R
HB2C_14 H 0.3661 0.5936 0.7370 0.174 Uiso 1 1 calc R
C_14 C 0.3712(3) 0.4202(9) 0.8203(3) 0.071(3) Uani 1 1 d D
O_14 O 0.4197(2) 0.4622(7) 0.84333(19) 0.083(2) Uani 1 1 d .
N_15 N 0.3440(3) 0.3288(7) 0.8332(2) 0.073(2) Uani 1 1 d D
H0_15 H 0.3113 0.3012 0.8157 0.087 Uiso 1 1 calc R
CA_15 C 0.3645(3) 0.2715(8) 0.8741(3) 0.090(4) Uani 1 1 d D
CB1_15 C 0.3228(4) 0.1585(11) 0.8754(4) 0.105(4) Uani 1 1 d D
HB1_15 H 0.2828 0.1898 0.8611 0.126 Uiso 1 1 calc R
CG1_15 C 0.3297(5) 0.0364(11) 0.8532(4) 0.114(4) Uani 1 1 d D
HG1A_15 H 0.3567 -0.0213 0.8728 0.171 Uiso 1 1 calc R
HG1B_15 H 0.3443 0.0587 0.8316 0.171 Uiso 1 1 calc R
HG1C_15 H 0.2925 -0.0059 0.8411 0.171 Uiso 1 1 calc R
CG2_15 C 0.3277(7) 0.120(2) 0.9188(4) 0.173(9) Uani 1 1 d D
HG2A_15 H 0.2994 0.0537 0.9173 0.259 Uiso 1 1 calc R
HG2B_15 H 0.3207 0.1947 0.9331 0.259 Uiso 1 1 calc R
HG2C_15 H 0.3662 0.0869 0.9336 0.259 Uiso 1 1 calc R
CB2_15 C 0.3676(5) 0.3773(13) 0.9068(4) 0.114(4) Uani 1 1 d D
HB2A_15 H 0.3837 0.4557 0.9000 0.172 Uiso 1 1 calc R
HB2B_15 H 0.3920 0.3475 0.9340 0.172 Uiso 1 1 calc R
HB2C_15 H 0.3291 0.3946 0.9066 0.172 Uiso 1 1 calc R
C_15 C 0.4244(3) 0.2131(10) 0.8838(3) 0.096(4) Uani 1 1 d D
O_15 O 0.4545(3) 0.1933(8) 0.9175(2) 0.102(2) Uani 1 1 d .
N_16 N 0.4431(3) 0.1802(8) 0.8514(3) 0.083(3) Uani 1 1 d D
H0_16 H 0.4216 0.2018 0.8264 0.100 Uiso 1 1 calc R
CA_16 C 0.4976(4) 0.1105(10) 0.8577(3) 0.101(4) Uani 1 1 d D
CB1_16 C 0.5010(4) 0.0966(13) 0.8140(4) 0.126(5) Uani 1 1 d D
HB1_16 H 0.4627 0.0652 0.7955 0.151 Uiso 1 1 calc R
CG1_16 C 0.5126(5) 0.2205(15) 0.7954(4) 0.133(6) Uani 1 1 d D
HG1A_16 H 0.4764 0.2659 0.7820 0.200 Uiso 1 1 calc R
HG1B_16 H 0.5302 0.2008 0.7752 0.200 Uiso 1 1 calc R
HG1C_16 H 0.5385 0.2743 0.8170 0.200 Uiso 1 1 calc R
CG2_16 C 0.5468(6) -0.0052(19) 0.8117(5) 0.183(10) Uani 1 1 d D
HG2A_16 H 0.5585 0.0149 0.7884 0.275 Uiso 1 1 calc R
HG2B_16 H 0.5298 -0.0908 0.8081 0.275 Uiso 1 1 calc R
HG2C_16 H 0.5803 -0.0025 0.8370 0.275 Uiso 1 1 calc R
CB2_16 C 0.4943(5) -0.0242(11) 0.8766(5) 0.136(6) Uani 1 1 d D
HB2A_16 H 0.5311 -0.0681 0.8831 0.205 Uiso 1 1 calc R
HB2B_16 H 0.4641 -0.0750 0.8568 0.205 Uiso 1 1 calc R
HB2C_16 H 0.4857 -0.0135 0.9015 0.205 Uiso 1 1 calc R
C_16 C 0.5499(3) 0.1849(10) 0.8853(2) 0.070(3) Uani 1 1 d D
O_16 O 0.5955(3) 0.1319(7) 0.9017(2) 0.095(2) Uani 1 1 d .
N_17 N 0.5441(3) 0.3168(7) 0.8906(2) 0.073(2) Uani 1 1 d D
H0_17 H 0.5122 0.3548 0.8757 0.088 Uiso 1 1 calc R
CA_17 C 0.5894(3) 0.3931(8) 0.9201(3) 0.070(3) Uani 1 1 d D
CB1_17 C 0.5605(4) 0.5223(10) 0.9267(4) 0.103(4) Uani 1 1 d D
HB1_17 H 0.5255 0.4981 0.9324 0.124 Uiso 1 1 calc R
CG1_17 C 0.5405(5) 0.6051(14) 0.8876(5) 0.143(6) Uani 1 1 d D
HG1A_17 H 0.5160 0.6743 0.8907 0.215 Uiso 1 1 calc R
HG1B_17 H 0.5189 0.5520 0.8641 0.215 Uiso 1 1 calc R
HG1C_17 H 0.5739 0.6414 0.8832 0.215 Uiso 1 1 calc R
CG2_17 C 0.6003(5) 0.5936(15) 0.9647(4) 0.139(6) Uani 1 1 d D
HG2A_17 H 0.6361 0.6154 0.9608 0.209 Uiso 1 1 calc R
HG2B_17 H 0.6086 0.5388 0.9888 0.209 Uiso 1 1 calc R
HG2C_17 H 0.5814 0.6719 0.9686 0.209 Uiso 1 1 calc R
CB2_17 C 0.6397(4) 0.4202(15) 0.9037(4) 0.117(5) Uani 1 1 d D
HB2A_17 H 0.6544 0.3390 0.8976 0.176 Uiso 1 1 calc R
HB2B_17 H 0.6705 0.4664 0.9246 0.176 Uiso 1 1 calc R
HB2C_17 H 0.6252 0.4720 0.8788 0.176 Uiso 1 1 calc R
C_17 C 0.6119(4) 0.3172(12) 0.9606(3) 0.088(3) Uani 1 1 d D
O_17 O 0.6646(2) 0.3174(9) 0.9827(2) 0.114(3) Uani 1 1 d .
NTB_18 N 0.5705(3) 0.2704(10) 0.9742(3) 0.097(3) Uani 1 1 d D
HTB_18 H 0.5345 0.2802 0.9584 0.117 Uiso 1 1 calc R
CT1B_18 C 0.5834(5) 0.2040(13) 1.0141(4) 0.118(5) Uani 1 1 d D
HT1B_18 H 0.6232 0.1694 1.0233 0.142 Uiso 1 1 calc R
CT2B_18 C 0.5782(10) 0.295(2) 1.0461(5) 0.218(12) Uani 1 1 d D
HT2A_18 H 0.6087 0.3595 1.0525 0.327 Uiso 1 1 calc R
HT2B_18 H 0.5816 0.2478 1.0710 0.327 Uiso 1 1 calc R
HT2C_18 H 0.5409 0.3381 1.0357 0.327 Uiso 1 1 calc R
CT3B_18 C 0.5408(5) 0.0923(18) 1.0076(5) 0.171(8) Uani 1 1 d D
HT3A_18 H 0.5019 0.1226 0.9925 0.257 Uiso 1 1 calc R
HT3B_18 H 0.5428 0.0589 1.0342 0.257 Uiso 1 1 calc R
HT3C_18 H 0.5507 0.0244 0.9920 0.257 Uiso 1 1 calc R
C01C_20 C 0.6923(5) 0.858(2) 0.6439(4) 0.147(7) Uani 1 1 d .
H01A_20 H 0.7095 0.8665 0.6230 0.221 Uiso 1 1 calc R
H01B_20 H 0.7190 0.8134 0.6678 0.221 Uiso 1 1 calc R
H01C_20 H 0.6838 0.9425 0.6521 0.221 Uiso 1 1 calc R
C0C_20 C 0.6352(5) 0.7782(14) 0.6261(3) 0.099(4) Uani 1 1 d .
O0C_20 O 0.5914(3) 0.8168(11) 0.6023(2) 0.128(3) Uani 1 1 d .
N_21 N 0.6411(3) 0.6532(10) 0.6455(3) 0.091(3) Uani 1 1 d D
H0_21 H 0.6712 0.6351 0.6672 0.109 Uiso 1 1 calc R
CA_21 C 0.5950(4) 0.5563(11) 0.6277(4) 0.115(5) Uani 1 1 d D
CB1_21 C 0.6120(5) 0.4396(12) 0.6575(5) 0.144(6) Uani 1 1 d D
HB1_21 H 0.6197 0.4713 0.6860 0.172 Uiso 1 1 calc R
CG1_21 C 0.5622(6) 0.3374(15) 0.6468(6) 0.192(10) Uani 1 1 d D
HG1A_21 H 0.5398 0.3406 0.6175 0.289 Uiso 1 1 calc R
HG1B_21 H 0.5374 0.3564 0.6623 0.289 Uiso 1 1 calc R
HG1C_21 H 0.5787 0.2520 0.6541 0.289 Uiso 1 1 calc R
CG2_21 C 0.6679(6) 0.3739(18) 0.6564(7) 0.221(12) Uani 1 1 d D
HG2A_21 H 0.6748 0.2948 0.6724 0.331 Uiso 1 1 calc R
HG2B_21 H 0.7004 0.4317 0.6681 0.331 Uiso 1 1 calc R
HG2C_21 H 0.6632 0.3541 0.6280 0.331 Uiso 1 1 calc R
CB2_21 C 0.5919(6) 0.526(2) 0.5835(4) 0.155(7) Uani 1 1 d D
HB2A_21 H 0.5947 0.6057 0.5696 0.233 Uiso 1 1 calc R
HB2B_21 H 0.5554 0.4840 0.5685 0.233 Uiso 1 1 calc R
HB2C_21 H 0.6236 0.4694 0.5846 0.233 Uiso 1 1 calc R
C_21 C 0.5357(3) 0.6069(10) 0.6252(3) 0.080(3) Uani 1 1 d D
O_21 O 0.4922(2) 0.5754(8) 0.5990(2) 0.095(2) Uani 1 1 d .
N_22 N 0.5352(3) 0.6859(9) 0.6567(2) 0.085(3) Uani 1 1 d D
H0_22 H 0.5681 0.7142 0.6737 0.103 Uiso 1 1 calc R
CA_22 C 0.4807(3) 0.7273(10) 0.6637(3) 0.099(4) Uani 1 1 d D
CB1_22 C 0.4938(4) 0.8374(11) 0.6944(3) 0.096(4) Uani 1 1 d D
HB1_22 H 0.5235 0.8017 0.7196 0.115 Uiso 1 1 calc R
CG1_22 C 0.5225(5) 0.9591(12) 0.6847(4) 0.106(4) Uani 1 1 d D
HG1A_22 H 0.5468 0.9349 0.6694 0.160 Uiso 1 1 calc R
HG1B_22 H 0.5458 1.0005 0.7104 0.160 Uiso 1 1 calc R
HG1C_22 H 0.4928 1.0183 0.6684 0.160 Uiso 1 1 calc R
CG2_22 C 0.4429(5) 0.875(2) 0.7086(4) 0.160(8) Uani 1 1 d D
HG2A_22 H 0.4119 0.9129 0.6856 0.240 Uiso 1 1 calc R
HG2B_22 H 0.4563 0.9365 0.7311 0.240 Uiso 1 1 calc R
HG2C_22 H 0.4287 0.7981 0.7180 0.240 Uiso 1 1 calc R
CB2_22 C 0.4546(5) 0.6079(15) 0.6772(4) 0.132(6) Uani 1 1 d D
HB2A_22 H 0.4448 0.5434 0.6555 0.198 Uiso 1 1 calc R
HB2B_22 H 0.4200 0.6330 0.6824 0.198 Uiso 1 1 calc R
HB2C_22 H 0.4826 0.5723 0.7023 0.198 Uiso 1 1 calc R
C_22 C 0.4378(3) 0.7808(10) 0.6246(3) 0.085(3) Uani 1 1 d D
O_22 O 0.3851(2) 0.7661(8) 0.6170(2) 0.097(2) Uani 1 1 d .
N_23 N 0.4570(3) 0.8464(9) 0.5977(2) 0.082(3) Uani 1 1 d D
H0_23 H 0.4939 0.8471 0.6022 0.098 Uiso 1 1 calc R
CA_23 C 0.4177(3) 0.9162(9) 0.5613(3) 0.085(3) Uani 1 1 d D
CB1_23 C 0.4525(4) 0.9780(11) 0.5361(4) 0.101(4) Uani 1 1 d D
HB1_23 H 0.4242 1.0243 0.5126 0.121 Uiso 1 1 calc R
CG1_23 C 0.4818(4) 0.8755(13) 0.5175(4) 0.116(5) Uani 1 1 d D
HG1A_23 H 0.5074 0.9180 0.5059 0.175 Uiso 1 1 calc R
HG1B_23 H 0.4524 0.8281 0.4960 0.175 Uiso 1 1 calc R
HG1C_23 H 0.5039 0.8163 0.5390 0.175 Uiso 1 1 calc R
CG2_23 C 0.4974(5) 1.0791(13) 0.5610(4) 0.127(5) Uani 1 1 d D
HG2A_23 H 0.4785 1.1427 0.5724 0.191 Uiso 1 1 calc R
HG2B_23 H 0.5140 1.1216 0.5430 0.191 Uiso 1 1 calc R
HG2C_23 H 0.5277 1.0365 0.5833 0.191 Uiso 1 1 calc R
CB2_23 C 0.3847(5) 1.0272(12) 0.5754(4) 0.116(4) Uani 1 1 d D
HB2A_23 H 0.3709 0.9942 0.5964 0.174 Uiso 1 1 calc R
HB2B_23 H 0.3521 1.0567 0.5518 0.174 Uiso 1 1 calc R
HB2C_23 H 0.4109 1.0987 0.5866 0.174 Uiso 1 1 calc R
C_23 C 0.3721(3) 0.8303(10) 0.5316(3) 0.074(3) Uani 1 1 d D
O_23 O 0.3283(2) 0.8717(7) 0.5077(2) 0.081(2) Uani 1 1 d .
N_24 N 0.3843(3) 0.7009(7) 0.5326(3) 0.081(2) Uani 1 1 d D
H0_24 H 0.4160 0.6737 0.5514 0.097 Uiso 1 1 calc R
CA_24 C 0.3469(4) 0.6046(9) 0.5038(3) 0.086(3) Uani 1 1 d D
CB1_24 C 0.3734(5) 0.4712(10) 0.5184(4) 0.105(4) Uani 1 1 d D
HB1_24 H 0.4151 0.4758 0.5228 0.126 Uiso 1 1 calc R
CG1_24 C 0.3676(5) 0.4275(11) 0.5591(4) 0.117(4) Uani 1 1 d D
HG1A_24 H 0.3275 0.4337 0.5567 0.175 Uiso 1 1 calc R
HG1B_24 H 0.3911 0.4823 0.5814 0.175 Uiso 1 1 calc R
HG1C_24 H 0.3805 0.3388 0.5647 0.175 Uiso 1 1 calc R
CG2_24 C 0.3458(7) 0.3668(14) 0.4848(5) 0.158(6) Uani 1 1 d D
HG2A_24 H 0.3628 0.2834 0.4948 0.237 Uiso 1 1 calc R
HG2B_24 H 0.3528 0.3886 0.4598 0.237 Uiso 1 1 calc R
HG2C_24 H 0.3044 0.3632 0.4789 0.237 Uiso 1 1 calc R
CB2_24 C 0.3462(5) 0.6389(14) 0.4605(3) 0.108(4) Uani 1 1 d D
HB2A_24 H 0.3450 0.7319 0.4572 0.162 Uiso 1 1 calc R
HB2B_24 H 0.3123 0.6011 0.4398 0.162 Uiso 1 1 calc R
HB2C_24 H 0.3807 0.6053 0.4570 0.162 Uiso 1 1 calc R
C_24 C 0.2845(3) 0.6200(9) 0.5048(3) 0.073(3) Uani 1 1 d D
O_24 O 0.2426(3) 0.5895(8) 0.4740(2) 0.100(2) Uani 1 1 d .
N_25 N 0.2784(3) 0.6559(8) 0.5396(2) 0.077(2) Uani 1 1 d D
H0_25 H 0.3096 0.6779 0.5599 0.093 Uiso 1 1 calc R
CA_25 C 0.2226(4) 0.6620(11) 0.5473(4) 0.101(4) Uani 1 1 d D
CB1_25 C 0.2322(5) 0.7369(17) 0.5879(4) 0.144(6) Uani 1 1 d D
HB1_25 H 0.2567 0.8124 0.5877 0.173 Uiso 1 1 calc R
CG1_25 C 0.2676(6) 0.652(2) 0.6250(5) 0.171(8) Uani 1 1 d D
HG1A_25 H 0.2860 0.7062 0.6489 0.257 Uiso 1 1 calc R
HG1B_25 H 0.2970 0.6052 0.6182 0.257 Uiso 1 1 calc R
HG1C_25 H 0.2421 0.5911 0.6311 0.257 Uiso 1 1 calc R
CG2_25 C 0.1794(6) 0.789(2) 0.5959(6) 0.181(8) Uani 1 1 d D
HG2A_25 H 0.1741 0.7404 0.6183 0.272 Uiso 1 1 calc R
HG2B_25 H 0.1453 0.7796 0.5712 0.272 Uiso 1 1 calc R
HG2C_25 H 0.1853 0.8792 0.6035 0.272 Uiso 1 1 calc R
CB2_25 C 0.1972(5) 0.5215(12) 0.5452(5) 0.139(6) Uani 1 1 d D
HB2A_25 H 0.1743 0.5165 0.5628 0.208 Uiso 1 1 calc R
HB2B_25 H 0.2287 0.4599 0.5547 0.208 Uiso 1 1 calc R
HB2C_25 H 0.1730 0.5016 0.5170 0.208 Uiso 1 1 calc R
C_25 C 0.1793(4) 0.7450(12) 0.5143(3) 0.099(4) Uani 1 1 d D
O_25 O 0.1263(3) 0.7176(8) 0.5004(2) 0.101(2) Uani 1 1 d .
N_26 N 0.1982(3) 0.8441(9) 0.4968(2) 0.090(3) Uani 1 1 d D
H0_26 H 0.2354 0.8522 0.5032 0.108 Uiso 1 1 calc R
CA_26 C 0.1611(3) 0.9384(11) 0.4678(3) 0.110(4) Uani 1 1 d D
CB1_26 C 0.2000(5) 1.0242(13) 0.4514(4) 0.123(5) Uani 1 1 d DU
HB1_26 H 0.2262 0.9710 0.4421 0.148 Uiso 1 1 calc R
CG1_26 C 0.1669(7) 1.119(2) 0.4187(7) 0.243(15) Uani 1 1 d D
HG1A_26 H 0.1558 1.0790 0.3918 0.364 Uiso 1 1 calc R
HG1B_26 H 0.1910 1.1939 0.4197 0.364 Uiso 1 1 calc R
HG1C_26 H 0.1324 1.1465 0.4237 0.364 Uiso 1 1 calc R
CG2_26 C 0.2347(8) 1.114(2) 0.4883(7) 0.258(15) Uani 1 1 d D
HG2A_26 H 0.2335 1.2021 0.4785 0.387 Uiso 1 1 calc R
HG2B_26 H 0.2746 1.0853 0.4998 0.387 Uiso 1 1 calc R
HG2C_26 H 0.2176 1.1105 0.5095 0.387 Uiso 1 1 calc R
CB2_26 C 0.1272(5) 1.0182(15) 0.4898(5) 0.139(6) Uani 1 1 d D
HB2A_26 H 0.1232 0.9679 0.5122 0.208 Uiso 1 1 calc R
HB2B_26 H 0.0891 1.0392 0.4701 0.208 Uiso 1 1 calc R
HB2C_26 H 0.1481 1.0972 0.5007 0.208 Uiso 1 1 calc R
C_26 C 0.1201(4) 0.8626(11) 0.4318(4) 0.112(5) Uani 1 1 d D
O_26 O 0.0687(3) 0.9049(9) 0.4120(3) 0.111(3) Uani 1 1 d .
N_27 N 0.1395(3) 0.7602(9) 0.4173(3) 0.091(3) Uani 1 1 d D
H0_27 H 0.1752 0.7371 0.4301 0.109 Uiso 1 1 calc R
CA_27 C 0.1042(4) 0.6825(12) 0.3805(4) 0.123(5) Uani 1 1 d D
CB1_27 C 0.1393(5) 0.5619(14) 0.3781(5) 0.136(6) Uani 1 1 d D
HB1_27 H 0.1509 0.5206 0.4056 0.163 Uiso 1 1 calc R
CG1_27 C 0.1952(6) 0.597(2) 0.3720(5) 0.200(11) Uani 1 1 d D
HG1A_27 H 0.1891 0.6722 0.3544 0.300 Uiso 1 1 calc R
HG1B_27 H 0.2074 0.5249 0.3591 0.300 Uiso 1 1 calc R
HG1C_27 H 0.2249 0.6149 0.3986 0.300 Uiso 1 1 calc R
CG2_27 C 0.1036(8) 0.4601(17) 0.3470(6) 0.198(9) Uani 1 1 d D
HG2A_27 H 0.0684 0.4993 0.3283 0.297 Uiso 1 1 calc R
HG2B_27 H 0.0938 0.3899 0.3618 0.297 Uiso 1 1 calc R
HG2C_27 H 0.1261 0.4269 0.3313 0.297 Uiso 1 1 calc R
CB2_27 C 0.0909(6) 0.7642(18) 0.3411(5) 0.160(7) Uani 1 1 d D
HB2A_27 H 0.0959 0.8549 0.3484 0.240 Uiso 1 1 calc R
HB2B_27 H 0.0513 0.7490 0.3229 0.240 Uiso 1 1 calc R
HB2C_27 H 0.1170 0.7402 0.3271 0.240 Uiso 1 1 calc R
C_27 C 0.0477(5) 0.6374(15) 0.3853(5) 0.126(5) Uani 1 1 d D
O_27 O 0.0012(3) 0.6354(10) 0.3553(3) 0.126(3) Uani 1 1 d .
NTC_28 N 0.0509(4) 0.5887(11) 0.4220(4) 0.126(4) Uani 1 1 d D
HTC_28 H 0.0832 0.6030 0.4424 0.151 Uiso 1 1 calc R
CT1C_28 C 0.0066(6) 0.5133(15) 0.4328(5) 0.149(6) Uani 1 1 d D
HT1C_28 H -0.0313 0.5513 0.4163 0.179 Uiso 1 1 calc R
CT2C_28 C 0.0062(13) 0.3771(17) 0.4165(10) 0.279(15) Uani 1 1 d D
HT2A_28 H -0.0065 0.3792 0.3866 0.419 Uiso 1 1 calc R
HT2B_28 H -0.0199 0.3239 0.4248 0.419 Uiso 1 1 calc R
HT2C_28 H 0.0449 0.3412 0.4277 0.419 Uiso 1 1 calc R
CT3C_28 C 0.0152(7) 0.540(3) 0.4781(6) 0.240(14) Uani 1 1 d D
HT3A_28 H -0.0080 0.4803 0.4871 0.359 Uiso 1 1 calc R
HT3B_28 H 0.0033 0.6278 0.4807 0.359 Uiso 1 1 calc R
HT3C_28 H 0.0557 0.5294 0.4950 0.359 Uiso 1 1 calc R

loop_
_atom_site_aniso_label
_atom_site_aniso_U_11
_atom_site_aniso_U_22
_atom_site_aniso_U_33
_atom_site_aniso_U_23
_atom_site_aniso_U_13
_atom_site_aniso_U_12
C01A 0.081(8) 0.117(11) 0.201(15) 0.008(11) 0.046(8) 0.035(8)
C0A 0.091(8) 0.084(9) 0.135(11) 0.025(8) 0.065(7) 0.045(7)
O0A 0.075(5) 0.102(6) 0.113(6) -0.017(5) 0.014(4) -0.009(4)
N_1 0.045(4) 0.087(7) 0.134(8) 0.000(6) 0.034(5) 0.015(4)
CA_1 0.053(6) 0.087(9) 0.164(12) 0.009(9) 0.048(7) 0.004(6)
CB1_1 0.061(7) 0.101(10) 0.169(13) -0.003(10) 0.029(7) 0.011(7)
CG1_1 0.100(9) 0.144(14) 0.232(18) -0.076(14) 0.079(10) -0.005(9)
CG2_1 0.103(9) 0.173(15) 0.122(10) -0.018(11) 0.053(8) -0.018(10)
CB2_1 0.086(7) 0.095(9) 0.096(8) 0.013(7) 0.028(6) -0.012(7)
C_1 0.037(5) 0.084(7) 0.065(6) 0.000(5) 0.003(4) 0.011(5)
O_1 0.047(4) 0.101(6) 0.123(6) -0.021(5) 0.031(3) -0.003(4)
N_2 0.042(4) 0.078(6) 0.104(6) 0.002(5) 0.023(4) -0.002(4)
CA_2 0.039(5) 0.057(7) 0.147(10) 0.033(7) -0.004(6) -0.003(5)
CB1_2 0.076(7) 0.105(10) 0.125(10) 0.039(8) 0.042(7) -0.007(7)
CG1_2 0.067(7) 0.23(2) 0.102(9) 0.042(11) 0.034(6) -0.013(9)
CG2_2 0.101(9) 0.21(2) 0.162(14) 0.093(14) 0.010(9) -0.055(11)
CB2_2 0.085(8) 0.077(9) 0.180(14) 0.002(9) -0.016(8) -0.009(7)
C_2 0.051(6) 0.105(9) 0.071(7) 0.007(7) 0.025(5) -0.013(6)
O_2 0.028(3) 0.093(5) 0.128(6) 0.031(5) 0.001(3) 0.009(3)
N_3 0.035(4) 0.088(7) 0.094(6) 0.012(5) 0.005(4) -0.004(4)
CA_3 0.051(6) 0.086(8) 0.126(10) 0.036(8) 0.019(6) 0.016(6)
CB1_3 0.108(6) 0.107(6) 0.132(6) -0.007(5) 0.029(4) 0.007(4)
CG1_3 0.138(14) 0.16(2) 0.54(5) 0.01(3) 0.15(2) 0.045(15)
CG2_3 0.25(2) 0.105(15) 0.32(3) 0.027(18) -0.13(2) -0.051(16)
CB2_3 0.075(7) 0.156(14) 0.125(11) 0.000(10) 0.016(7) 0.024(8)
C_3 0.031(5) 0.061(7) 0.149(11) -0.024(7) 0.006(6) -0.008(5)
O_3 0.056(4) 0.091(6) 0.144(7) -0.017(5) 0.018(4) -0.010(4)
N_4 0.050(4) 0.068(6) 0.105(6) -0.006(5) 0.026(4) 0.001(4)
CA_4 0.045(6) 0.095(9) 0.188(13) -0.012(10) 0.043(7) -0.026(6)
CB1_4 0.090(9) 0.167(15) 0.140(12) 0.031(12) 0.053(9) 0.066(10)
CG1_4 0.103(11) 0.38(4) 0.23(2) 0.02(2) 0.084(12) 0.087(18)
CG2_4 0.128(12) 0.19(2) 0.235(19) -0.089(17) 0.109(13) -0.065(13)
CB2_4 0.062(7) 0.141(13) 0.175(13) 0.036(11) 0.027(7) -0.028(8)
C_4 0.032(6) 0.117(10) 0.130(10) 0.007(8) 0.006(5) 0.011(6)
O_4 0.045(4) 0.131(7) 0.141(7) 0.007(6) 0.025(4) 0.008(4)
N_5 0.036(4) 0.089(6) 0.116(7) 0.007(6) 0.024(4) 0.003(4)
CA_5 0.035(5) 0.086(8) 0.138(10) -0.012(8) 0.015(6) -0.002(5)
CB1_5 0.054(6) 0.086(9) 0.153(11) 0.036(8) 0.015(6) 0.002(6)
CG1_5 0.056(6) 0.149(13) 0.130(10) 0.042(10) 0.029(6) 0.002(7)
CG2_5 0.077(8) 0.119(12) 0.208(16) 0.030(12) 0.018(9) -0.011(8)
CB2_5 0.075(7) 0.103(10) 0.140(11) -0.043(9) 0.010(7) 0.001(7)
C_5 0.036(5) 0.116(10) 0.101(8) 0.018(8) 0.022(5) 0.003(6)
O_5 0.043(4) 0.101(6) 0.134(6) 0.005(5) 0.004(4) 0.000(4)
N_6 0.044(4) 0.074(6) 0.110(7) -0.013(5) 0.010(4) -0.002(4)
CA_6 0.060(6) 0.082(8) 0.148(11) 0.010(8) 0.030(7) -0.012(6)
CB1_6 0.120(6) 0.129(7) 0.138(6) 0.005(5) 0.049(5) 0.006(5)
CG1_6 0.140(12) 0.186(19) 0.219(19) -0.051(16) 0.087(13) 0.017(13)
CG2_6 0.126(12) 0.129(15) 0.27(2) -0.069(16) -0.031(13) 0.062(11)
CB2_6 0.064(6) 0.166(14) 0.125(10) -0.020(10) 0.028(6) -0.040(8)
C_6 0.026(5) 0.102(9) 0.141(10) 0.019(8) 0.020(5) 0.008(5)
O_6 0.047(4) 0.142(8) 0.103(5) -0.011(5) 0.009(3) -0.011(4)
N_7 0.043(5) 0.094(7) 0.170(9) -0.005(7) 0.044(5) 0.003(5)
CA_7 0.041(6) 0.093(9) 0.183(13) -0.026(10) 0.040(7) -0.017(6)
CB1_7 0.074(7) 0.103(10) 0.179(13) 0.002(10) 0.067(8) 0.009(7)
CG1_7 0.075(8) 0.167(16) 0.220(17) 0.019(14) 0.061(9) 0.024(9)
CG2_7 0.107(9) 0.115(11) 0.187(15) 0.052(11) 0.076(9) 0.008(9)
CB2_7 0.060(6) 0.100(10) 0.164(12) -0.001(9) 0.027(7) -0.015(7)
C_7 0.036(5) 0.106(10) 0.099(8) 0.006(7) 0.004(5) 0.012(6)
O_7 0.046(4) 0.164(9) 0.120(6) 0.004(6) 0.002(4) 0.007(5)
NTA_8 0.055(5) 0.099(8) 0.136(8) 0.029(7) 0.012(5) 0.016(5)
CT1A_8 0.078(7) 0.113(11) 0.113(9) 0.008(8) 0.023(6) 0.013(7)
CT2A_8 0.174(14) 0.144(15) 0.119(11) -0.017(10) 0.029(10) 0.059(12)
CT3A_8 0.112(10) 0.117(13) 0.24(2) 0.094(14) 0.048(11) 0.022(9)
C01B_10 0.085(8) 0.173(16) 0.149(13) 0.018(12) 0.022(8) -0.017(10)
C0B_10 0.052(6) 0.130(11) 0.067(7) 0.021(7) 0.001(5) -0.006(6)
O0B_10 0.075(4) 0.143(8) 0.117(6) 0.018(6) 0.043(4) 0.016(5)
N_11 0.045(5) 0.081(7) 0.162(9) 0.007(7) 0.025(5) -0.002(4)
CA_11 0.032(5) 0.060(7) 0.142(10) 0.016(7) 0.010(5) 0.004(5)
CB1_11 0.052(6) 0.081(8) 0.118(9) -0.012(7) 0.017(6) -0.005(5)
CG1_11 0.082(7) 0.109(10) 0.127(11) 0.012(9) 0.018(7) 0.020(7)
CG2_11 0.074(7) 0.108(11) 0.189(14) -0.005(10) 0.028(8) 0.045(8)
CB2_11 0.069(7) 0.108(10) 0.137(10) 0.029(8) 0.020(6) -0.006(7)
C_11 0.055(6) 0.084(8) 0.073(7) -0.009(6) 0.020(5) -0.010(6)
O_11 0.044(3) 0.076(5) 0.120(6) -0.016(4) 0.011(3) -0.005(3)
N_12 0.042(4) 0.076(6) 0.109(7) -0.006(5) 0.022(4) -0.001(4)
CA_12 0.058(6) 0.067(7) 0.156(11) -0.015(8) 0.044(7) -0.011(6)
CB1_12 0.075(7) 0.069(8) 0.136(11) 0.000(8) 0.034(7) -0.020(6)
CG1_12 0.096(9) 0.078(9) 0.198(15) 0.003(10) 0.033(9) 0.003(7)
CG2_12 0.149(12) 0.059(9) 0.209(17) 0.053(11) 0.017(11) -0.005(8)
CB2_12 0.096(8) 0.094(9) 0.202(15) 0.003(10) 0.091(9) 0.012(7)
C_12 0.032(5) 0.081(8) 0.137(10) 0.004(7) 0.034(5) 0.003(5)
O_12 0.057(4) 0.071(5) 0.117(6) 0.009(4) 0.025(4) 0.001(4)
N_13 0.053(5) 0.068(6) 0.109(6) -0.014(5) 0.030(4) -0.003(4)
CA_13 0.035(5) 0.072(7) 0.144(10) -0.008(7) 0.034(5) 0.010(5)
CB1_13 0.073(7) 0.104(10) 0.159(12) 0.031(9) 0.056(7) -0.002(7)
CG1_13 0.115(10) 0.118(12) 0.156(13) -0.009(11) 0.051(9) -0.016(9)
CG2_13 0.116(9) 0.171(15) 0.161(13) 0.031(12) 0.096(9) 0.019(10)
CB2_13 0.070(6) 0.090(9) 0.114(9) 0.008(7) 0.018(6) 0.020(6)
C_13 0.028(5) 0.117(9) 0.070(6) 0.015(6) 0.010(4) 0.009(5)
O_13 0.061(4) 0.101(6) 0.119(6) -0.002(5) 0.041(4) 0.006(4)
N_14 0.049(4) 0.081(6) 0.077(5) 0.003(5) 0.012(4) -0.002(4)
CA_14 0.049(5) 0.065(7) 0.111(8) 0.013(7) 0.023(5) -0.006(5)
CB1_14 0.070(7) 0.081(9) 0.159(12) 0.034(9) 0.029(7) 0.018(7)
CG1_14 0.136(13) 0.110(13) 0.215(19) -0.024(13) 0.019(12) 0.011(10)
CG2_14 0.122(11) 0.113(12) 0.198(17) -0.077(12) -0.010(10) -0.001(9)
CB2_14 0.100(8) 0.119(11) 0.153(12) 0.017(9) 0.074(8) -0.019(8)
C_14 0.057(6) 0.060(6) 0.090(7) 0.014(6) 0.017(5) 0.007(5)
O_14 0.049(3) 0.095(5) 0.085(5) -0.007(4) -0.001(3) -0.019(3)
N_15 0.054(4) 0.060(5) 0.106(6) 0.013(5) 0.032(4) -0.007(4)
CA_15 0.059(6) 0.059(7) 0.171(12) 0.014(8) 0.064(7) 0.005(5)
CB1_15 0.063(6) 0.119(11) 0.147(11) 0.019(9) 0.055(7) -0.014(7)
CG1_15 0.099(8) 0.070(8) 0.175(13) -0.012(9) 0.052(8) -0.022(7)
CG2_15 0.143(12) 0.22(2) 0.140(13) 0.039(14) 0.031(10) -0.080(14)
CB2_15 0.116(9) 0.112(11) 0.128(10) 0.004(9) 0.059(8) 0.016(8)
C_15 0.033(6) 0.088(8) 0.112(9) 0.053(7) -0.039(5) -0.004(5)
O_15 0.049(4) 0.115(6) 0.139(7) 0.003(6) 0.031(4) -0.013(4)
N_16 0.062(5) 0.082(6) 0.110(7) -0.013(6) 0.036(5) 0.007(4)
CA_16 0.073(7) 0.096(10) 0.141(11) -0.025(8) 0.046(7) 0.018(7)
CB1_16 0.058(7) 0.150(14) 0.171(14) -0.001(11) 0.042(8) 0.046(8)
CG1_16 0.064(7) 0.226(19) 0.115(10) -0.003(12) 0.037(7) 0.012(10)
CG2_16 0.100(10) 0.26(2) 0.172(15) -0.088(16) 0.023(9) 0.059(13)
CB2_16 0.097(9) 0.068(8) 0.184(14) 0.022(9) -0.023(9) 0.012(7)
C_16 0.045(5) 0.101(9) 0.052(6) 0.022(6) 0.004(4) 0.008(6)
O_16 0.063(4) 0.088(5) 0.132(6) 0.024(5) 0.031(4) 0.022(4)
N_17 0.046(4) 0.072(6) 0.095(6) 0.009(5) 0.017(4) 0.010(4)
CA_17 0.042(5) 0.067(7) 0.099(7) 0.000(6) 0.020(5) -0.012(5)
CB1_17 0.063(6) 0.074(8) 0.163(12) -0.004(8) 0.028(7) -0.017(6)
CG1_17 0.104(9) 0.095(10) 0.250(19) 0.002(12) 0.087(11) -0.023(9)
CG2_17 0.103(9) 0.118(12) 0.182(15) -0.049(11) 0.033(9) -0.035(9)
CB2_17 0.059(6) 0.140(12) 0.165(12) 0.030(10) 0.055(7) -0.006(7)
C_17 0.075(7) 0.122(10) 0.056(6) -0.001(7) 0.009(5) 0.003(7)
O_17 0.034(3) 0.148(8) 0.124(6) -0.003(6) -0.016(4) 0.006(4)
NTB_18 0.052(5) 0.115(8) 0.122(8) 0.028(7) 0.028(5) -0.002(5)
CT1B_18 0.071(7) 0.136(13) 0.137(12) 0.018(10) 0.023(7) 0.007(8)
CT2B_18 0.28(2) 0.27(3) 0.116(13) 0.036(16) 0.087(15) 0.13(2)
CT3B_18 0.088(9) 0.23(2) 0.190(16) 0.080(16) 0.040(9) 0.042(12)
C01C_20 0.067(7) 0.23(2) 0.138(11) 0.006(12) 0.034(7) -0.043(10)
C0C_20 0.080(7) 0.150(13) 0.070(7) -0.002(8) 0.033(6) 0.003(8)
O0C_20 0.062(4) 0.196(10) 0.113(6) 0.021(7) 0.014(4) 0.014(6)
N_21 0.057(5) 0.122(9) 0.083(6) -0.016(6) 0.011(4) 0.006(5)
CA_21 0.055(7) 0.127(12) 0.153(12) -0.026(10) 0.025(7) 0.010(7)
CB1_21 0.096(9) 0.095(11) 0.176(14) 0.020(11) -0.029(9) 0.017(8)
CG1_21 0.128(12) 0.100(12) 0.26(2) 0.004(14) -0.046(13) -0.021(10)
CG2_21 0.116(12) 0.136(16) 0.32(3) 0.007(17) -0.036(14) 0.073(12)
CB2_21 0.113(10) 0.22(2) 0.129(12) -0.012(12) 0.041(9) 0.074(12)
C_21 0.038(5) 0.088(8) 0.093(8) -0.024(7) -0.003(5) 0.002(5)
O_21 0.055(4) 0.098(6) 0.118(6) -0.012(5) 0.013(4) -0.007(4)
N_22 0.044(4) 0.115(8) 0.095(6) -0.017(6) 0.022(4) -0.010(5)
CA_22 0.040(5) 0.104(10) 0.158(11) 0.014(9) 0.043(6) 0.012(6)
CB1_22 0.084(7) 0.119(11) 0.089(8) -0.042(8) 0.037(6) -0.002(7)
CG1_22 0.092(8) 0.103(10) 0.116(10) -0.007(8) 0.028(7) -0.003(7)
CG2_22 0.079(8) 0.27(2) 0.145(12) -0.050(14) 0.057(8) 0.003(11)
CB2_22 0.080(8) 0.196(17) 0.112(10) 0.064(11) 0.026(7) 0.000(9)
C_22 0.032(5) 0.098(9) 0.118(9) -0.035(7) 0.015(5) -0.004(5)
O_22 0.061(4) 0.121(7) 0.116(6) -0.017(5) 0.039(4) -0.014(4)
N_23 0.033(4) 0.107(7) 0.107(6) 0.016(6) 0.028(4) 0.004(4)
CA_23 0.040(5) 0.086(8) 0.128(9) -0.007(7) 0.028(6) 0.010(5)
CB1_23 0.068(6) 0.096(9) 0.138(10) 0.019(8) 0.035(7) -0.019(7)
CG1_23 0.064(6) 0.171(14) 0.121(10) -0.001(10) 0.041(6) -0.021(8)
CG2_23 0.102(9) 0.125(12) 0.156(13) 0.021(10) 0.048(8) -0.024(9)
CB2_23 0.089(8) 0.091(9) 0.152(12) -0.018(9) 0.024(8) 0.011(7)
C_23 0.033(5) 0.118(10) 0.064(6) 0.013(6) 0.011(4) -0.003(6)
O_23 0.043(3) 0.085(5) 0.105(5) 0.027(4) 0.013(3) 0.006(3)
N_24 0.052(5) 0.061(6) 0.128(7) -0.001(6) 0.029(4) -0.001(4)
CA_24 0.062(6) 0.085(8) 0.118(9) 0.018(7) 0.040(6) 0.009(6)
CB1_24 0.081(7) 0.066(8) 0.167(12) -0.024(9) 0.043(8) 0.011(6)
CG1_24 0.090(8) 0.068(8) 0.188(14) 0.005(9) 0.044(8) -0.005(7)
CG2_24 0.186(15) 0.115(13) 0.193(17) 0.026(13) 0.094(13) 0.047(12)
CB2_24 0.090(8) 0.126(11) 0.129(10) 0.017(9) 0.063(7) 0.022(8)
C_24 0.036(5) 0.074(7) 0.101(8) -0.017(6) 0.016(5) -0.011(5)
O_24 0.057(4) 0.099(6) 0.134(7) -0.002(5) 0.023(4) -0.004(4)
N_25 0.049(4) 0.088(6) 0.103(6) 0.012(5) 0.037(4) 0.003(4)
CA_25 0.066(7) 0.111(10) 0.141(11) -0.012(9) 0.055(7) -0.015(7)
CB1_25 0.066(7) 0.216(19) 0.166(14) 0.004(14) 0.061(8) 0.041(10)
CG1_25 0.099(10) 0.27(3) 0.167(15) -0.017(16) 0.072(10) -0.029(13)
CG2_25 0.122(11) 0.20(2) 0.25(2) -0.041(17) 0.100(13) -0.033(13)
CB2_25 0.076(8) 0.103(11) 0.237(18) 0.015(11) 0.056(9) -0.030(8)
C_25 0.073(7) 0.128(11) 0.119(9) -0.004(9) 0.063(7) -0.005(8)
O_25 0.055(4) 0.124(7) 0.128(6) -0.025(5) 0.037(4) -0.023(4)
N_26 0.041(4) 0.126(8) 0.098(6) 0.008(6) 0.017(4) 0.016(5)
CA_26 0.035(6) 0.122(11) 0.150(11) 0.021(10) 0.004(6) -0.004(6)
CB1_26 0.111(6) 0.119(6) 0.130(6) 0.007(5) 0.033(4) -0.002(5)
CG1_26 0.138(14) 0.20(2) 0.33(3) 0.16(2) 0.011(16) -0.023(15)
CG2_26 0.162(17) 0.16(2) 0.39(4) 0.03(2) 0.02(2) 0.004(16)
CB2_26 0.089(8) 0.133(13) 0.178(14) -0.056(11) 0.028(8) 0.043(9)
C_26 0.051(7) 0.124(12) 0.168(12) 0.071(10) 0.048(7) 0.032(7)
O_26 0.055(4) 0.126(7) 0.139(7) 0.027(6) 0.020(4) 0.025(4)
N_27 0.039(4) 0.111(8) 0.120(7) 0.009(6) 0.026(4) 0.018(5)
CA_27 0.064(7) 0.129(12) 0.164(13) 0.040(11) 0.026(8) 0.031(8)
CB1_27 0.099(9) 0.146(14) 0.157(13) -0.031(11) 0.038(9) 0.045(10)
CG1_27 0.136(13) 0.31(3) 0.162(15) -0.008(18) 0.066(11) 0.093(17)
CG2_27 0.22(2) 0.131(16) 0.21(2) -0.039(16) 0.046(16) 0.050(16)
CB2_27 0.104(10) 0.19(2) 0.178(16) -0.007(15) 0.041(10) 0.043(12)
C_27 0.087(9) 0.122(12) 0.193(16) -0.011(12) 0.078(10) -0.009(9)
O_27 0.068(5) 0.143(8) 0.139(7) 0.009(7) 0.004(5) 0.003(5)
NTC_28 0.061(5) 0.141(11) 0.172(11) -0.008(9) 0.036(6) -0.029(6)
CT1C_28 0.100(10) 0.134(14) 0.187(16) 0.019(13) 0.020(10) -0.038(10)
CT2C_28 0.37(4) 0.087(14) 0.42(4) -0.04(2) 0.18(3) -0.08(2)
CT3C_28 0.128(13) 0.37(4) 0.23(2) 0.03(2) 0.070(14) -0.11(2)

loop_
_atom_type_symbol
_atom_type_description
_atom_type_scat_dispersion_real
_atom_type_scat_dispersion_imag
_atom_type_scat_source
C C 0.0181 0.0091 'International Tables Vol C Tables 4.2.6.8 and 6.1.1.4'
H H 0.0000 0.0000 'International Tables Vol C Tables 4.2.6.8 and 6.1.1.4'
N N 0.0311 0.0180 'International Tables Vol C Tables 4.2.6.8 and 6.1.1.4'
O O 0.0492 0.0322 'International Tables Vol C Tables 4.2.6.8 and 6.1.1.4'

loop_
_geom_angle_atom_site_label_1
_geom_angle_atom_site_label_2
_geom_angle_atom_site_label_3
_geom_angle
O0A C0A N_1 121.4(10)
O0A C0A C01A 124.3(12)
N_1 C0A C01A 114.1(12)
C0A N_1 CA_1 125.6(10)
N_1 CA_1 C_1 107.8(8)
N_1 CA_1 CB1_1 111.1(8)
C_1 CA_1 CB1_1 103.4(9)
N_1 CA_1 CB2_1 108.9(9)
C_1 CA_1 CB2_1 109.9(8)
CB1_1 CA_1 CB2_1 115.5(10)
CG1_1 CB1_1 CA_1 115.6(9)
CG1_1 CB1_1 CG2_1 109.6(11)
CA_1 CB1_1 CG2_1 110.6(10)
O_1 C_1 N_2 119.1(8)
O_1 C_1 CA_1 120.2(8)
N_2 C_1 CA_1 120.4(7)
C_1 N_2 CA_2 126.9(7)
N_2 CA_2 C_2 111.5(7)
N_2 CA_2 CB1_2 109.0(7)
C_2 CA_2 CB1_2 106.8(9)
N_2 CA_2 CB2_2 106.6(10)
C_2 CA_2 CB2_2 107.8(8)
CB1_2 CA_2 CB2_2 115.2(10)
CG1_2 CB1_2 CG2_2 109.4(12)
CG1_2 CB1_2 CA_2 116.2(9)
CG2_2 CB1_2 CA_2 111.4(9)
O_2 C_2 N_3 121.3(9)
O_2 C_2 CA_2 120.7(9)
N_3 C_2 CA_2 118.0(8)
C_2 N_3 CA_3 124.7(7)
N_3 CA_3 C_3 109.4(8)
N_3 CA_3 CB2_3 105.2(9)
C_3 CA_3 CB2_3 110.3(8)
N_3 CA_3 CB1_3 108.1(8)
C_3 CA_3 CB1_3 107.1(8)
CB2_3 CA_3 CB1_3 116.7(12)
CG2_3 CB1_3 CG1_3 107.1(15)
CG2_3 CB1_3 CA_3 112.6(12)
CG1_3 CB1_3 CA_3 111.4(13)
O_3 C_3 N_4 119.8(8)
O_3 C_3 CA_3 119.9(10)
N_4 C_3 CA_3 120.3(9)
C_3 N_4 CA_4 124.7(8)
C_4 CA_4 N_4 110.8(8)
C_4 CA_4 CB2_4 111.4(8)
N_4 CA_4 CB2_4 109.4(9)
C_4 CA_4 CB1_4 105.8(10)
N_4 CA_4 CB1_4 107.4(7)
CB2_4 CA_4 CB1_4 111.9(11)
CG1_4 CB1_4 CG2_4 103.9(13)
CG1_4 CB1_4 CA_4 116.1(12)
CG2_4 CB1_4 CA_4 111.9(12)
O_4 C_4 N_5 122.5(9)
O_4 C_4 CA_4 118.4(9)
N_5 C_4 CA_4 119.0(7)
C_4 N_5 CA_5 121.9(7)
N_5 CA_5 C_5 109.9(9)
N_5 CA_5 CB2_5 109.8(10)
C_5 CA_5 CB2_5 112.1(8)
N_5 CA_5 CB1_5 106.2(7)
C_5 CA_5 CB1_5 108.1(9)
CB2_5 CA_5 CB1_5 110.5(10)
CG1_5 CB1_5 CG2_5 107.5(11)
CG1_5 CB1_5 CA_5 114.3(9)
CG2_5 CB1_5 CA_5 112.2(9)
O_5 C_5 N_6 121.6(10)
O_5 C_5 CA_5 118.3(10)
N_6 C_5 CA_5 120.1(9)
C_5 N_6 CA_6 122.2(9)
N_6 CA_6 CB2_6 108.2(9)
N_6 CA_6 C_6 110.4(9)
CB2_6 CA_6 C_6 108.2(8)
N_6 CA_6 CB1_6 111.8(10)
CB2_6 CA_6 CB1_6 109.1(11)
C_6 CA_6 CB1_6 109.2(9)
CG1_6 CB1_6 CG2_6 110.3(14)
CG1_6 CB1_6 CA_6 115.7(13)
CG2_6 CB1_6 CA_6 107.8(13)
O_6 C_6 N_7 118.5(8)
O_6 C_6 CA_6 121.1(10)
N_7 C_6 CA_6 120.1(9)
C_6 N_7 CA_7 125.6(9)
N_7 CA_7 CB2_7 109.1(9)
N_7 CA_7 C_7 107.4(8)
CB2_7 CA_7 C_7 109.4(9)
N_7 CA_7 CB1_7 107.7(8)
CB2_7 CA_7 CB1_7 115.6(10)
C_7 CA_7 CB1_7 107.4(9)
CG2_7 CB1_7 CA_7 114.0(11)
CG2_7 CB1_7 CG1_7 107.2(11)
CA_7 CB1_7 CG1_7 112.1(10)
O_7 C_7 NTA_8 120.4(10)
O_7 C_7 CA_7 121.9(10)
NTA_8 C_7 CA_7 117.6(7)
C_7 NTA_8 CT1A_8 124.8(8)
NTA_8 CT1A_8 CT3A_8 108.2(9)
NTA_8 CT1A_8 CT2A_8 110.9(11)
CT3A_8 CT1A_8 CT2A_8 108.4(13)
O0B_10 C0B_10 N_11 112.9(9)
O0B_10 C0B_10 C01B_10 126.1(12)
N_11 C0B_10 C01B_10 120.1(10)
C0B_10 N_11 CA_11 126.8(8)
N_11 CA_11 CB2_11 110.8(10)
N_11 CA_11 C_11 107.8(8)
CB2_11 CA_11 C_11 108.8(8)
N_11 CA_11 CB1_11 110.4(8)
CB2_11 CA_11 CB1_11 112.8(9)
C_11 CA_11 CB1_11 105.9(8)
CG1_11 CB1_11 CG2_11 106.4(10)
CG1_11 CB1_11 CA_11 115.8(8)
CG2_11 CB1_11 CA_11 112.8(9)
O_11 C_11 N_12 122.6(10)
O_11 C_11 CA_11 122.2(9)
N_12 C_11 CA_11 115.2(8)
C_11 N_12 CA_12 121.3(8)
N_12 CA_12 C_12 111.3(8)
N_12 CA_12 CB2_12 107.9(8)
C_12 CA_12 CB2_12 108.2(9)
N_12 CA_12 CB1_12 111.6(8)
C_12 CA_12 CB1_12 107.8(8)
CB2_12 CA_12 CB1_12 110.0(9)
CG2_12 CB1_12 CG1_12 113.2(12)
CG2_12 CB1_12 CA_12 113.4(9)
CG1_12 CB1_12 CA_12 111.7(10)
O_12 C_12 N_13 117.3(8)
O_12 C_12 CA_12 122.6(10)
N_13 C_12 CA_12 120.1(10)
C_12 N_13 CA_13 128.2(8)
N_13 CA_13 C_13 106.8(7)
N_13 CA_13 CB2_13 109.3(8)
C_13 CA_13 CB2_13 108.1(8)
N_13 CA_13 CB1_13 110.7(7)
C_13 CA_13 CB1_13 107.8(8)
CB2_13 CA_13 CB1_13 114.0(9)
CG1_13 CB1_13 CG2_13 109.8(12)
CG1_13 CB1_13 CA_13 112.3(10)
CG2_13 CB1_13 CA_13 111.0(9)
O_13 C_13 N_14 117.7(9)
O_13 C_13 CA_13 122.7(9)
N_14 C_13 CA_13 119.5(7)
C_13 N_14 CA_14 124.1(7)
N_14 CA_14 C_14 109.0(7)
N_14 CA_14 CB2_14 111.2(9)
C_14 CA_14 CB2_14 110.7(8)
N_14 CA_14 CB1_14 107.5(7)
C_14 CA_14 CB1_14 106.1(9)
CB2_14 CA_14 CB1_14 112.3(10)
CG2_14 CB1_14 CA_14 114.4(9)
CG2_14 CB1_14 CG1_14 106.2(12)
CA_14 CB1_14 CG1_14 111.1(11)
O_14 C_14 N_15 121.0(9)
O_14 C_14 CA_14 119.1(8)
N_15 C_14 CA_14 119.7(8)
C_14 N_15 CA_15 125.4(8)
N_15 CA_15 C_15 110.5(8)
N_15 CA_15 CB2_15 109.3(8)
C_15 CA_15 CB2_15 109.2(9)
N_15 CA_15 CB1_15 109.1(8)
C_15 CA_15 CB1_15 107.2(8)
CB2_15 CA_15 CB1_15 111.5(9)
CG2_15 CB1_15 CG1_15 107.3(13)
CG2_15 CB1_15 CA_15 113.7(10)
CG1_15 CB1_15 CA_15 114.3(8)
O_15 C_15 N_16 119.1(9)
O_15 C_15 CA_15 121.2(11)
N_16 C_15 CA_15 119.6(8)
C_15 N_16 CA_16 123.2(9)
N_16 CA_16 C_16 112.0(8)
N_16 CA_16 CB2_16 108.6(9)
C_16 CA_16 CB2_16 110.6(9)
N_16 CA_16 CB1_16 105.5(8)
C_16 CA_16 CB1_16 109.2(9)
CB2_16 CA_16 CB1_16 110.8(11)
CG1_16 CB1_16 CA_16 115.0(11)
CG1_16 CB1_16 CG2_16 107.3(12)
CA_16 CB1_16 CG2_16 113.9(11)
O_16 C_16 N_17 120.7(8)
O_16 C_16 CA_16 120.9(10)
N_17 C_16 CA_16 118.4(8)
C_16 N_17 CA_17 122.5(7)
N_17 CA_17 C_17 107.6(8)
N_17 CA_17 CB2_17 110.9(9)
C_17 CA_17 CB2_17 110.4(8)
N_17 CA_17 CB1_17 106.8(7)
C_17 CA_17 CB1_17 109.8(9)
CB2_17 CA_17 CB1_17 111.2(9)
CG2_17 CB1_17 CG1_17 113.5(11)
CG2_17 CB1_17 CA_17 110.6(9)
CG1_17 CB1_17 CA_17 111.6(10)
O_17 C_17 NTB_18 122.6(10)
O_17 C_17 CA_17 121.2(10)
NTB_18 C_17 CA_17 115.3(8)
C_17 NTB_18 CT1B_18 123.5(9)
NTB_18 CT1B_18 CT2B_18 110.7(12)
NTB_18 CT1B_18 CT3B_18 108.1(10)
CT2B_18 CT1B_18 CT3B_18 110.5(15)
O0C_20 C0C_20 N_21 123.3(13)
O0C_20 C0C_20 C01C_20 125.2(16)
N_21 C0C_20 C01C_20 111.3(12)
C0C_20 N_21 CA_21 118.7(9)
N_21 CA_21 CB1_21 105.5(9)
N_21 CA_21 C_21 111.9(9)
CB1_21 CA_21 C_21 109.4(10)
N_21 CA_21 CB2_21 108.0(12)
CB1_21 CA_21 CB2_21 114.2(12)
C_21 CA_21 CB2_21 107.9(9)
CG2_21 CB1_21 CA_21 111.0(13)
CG2_21 CB1_21 CG1_21 109.2(14)
CA_21 CB1_21 CG1_21 111.5(10)
O_21 C_21 N_22 120.8(9)
O_21 C_21 CA_21 122.8(10)
N_22 C_21 CA_21 116.3(8)
C_21 N_22 CA_22 124.1(8)
C_22 CA_22 CB1_22 105.2(9)
C_22 CA_22 N_22 110.0(9)
CB1_22 CA_22 N_22 110.3(7)
C_22 CA_22 CB2_22 109.5(8)
CB1_22 CA_22 CB2_22 113.5(11)
N_22 CA_22 CB2_22 108.4(9)
CA_22 CB1_22 CG1_22 117.6(10)
CA_22 CB1_22 CG2_22 114.5(10)
CG1_22 CB1_22 CG2_22 110.7(12)
O_22 C_22 N_23 120.7(9)
O_22 C_22 CA_22 119.6(9)
N_23 C_22 CA_22 119.6(8)
C_22 N_23 CA_23 122.7(7)
N_23 CA_23 C_23 113.4(8)
N_23 CA_23 CB1_23 110.4(7)
C_23 CA_23 CB1_23 106.5(8)
N_23 CA_23 CB2_23 110.4(9)
C_23 CA_23 CB2_23 107.2(8)
CB1_23 CA_23 CB2_23 108.8(10)
CG2_23 CB1_23 CG1_23 110.3(9)
CG2_23 CB1_23 CA_23 113.2(9)
CG1_23 CB1_23 CA_23 112.6(9)
O_23 C_23 N_24 120.6(10)
O_23 C_23 CA_23 122.4(10)
N_24 C_23 CA_23 117.0(8)
C_23 N_24 CA_24 124.3(8)
N_24 CA_24 CB2_24 106.9(9)
N_24 CA_24 CB1_24 107.1(8)
CB2_24 CA_24 CB1_24 112.7(9)
N_24 CA_24 C_24 107.4(8)
CB2_24 CA_24 C_24 109.3(8)
CB1_24 CA_24 C_24 113.1(9)
CA_24 CB1_24 CG1_24 113.5(9)
CA_24 CB1_24 CG2_24 111.0(10)
CG1_24 CB1_24 CG2_24 108.7(11)
O_24 C_24 N_25 121.7(8)
O_24 C_24 CA_24 119.1(9)
N_25 C_24 CA_24 119.0(8)
C_24 N_25 CA_25 126.0(8)
N_25 CA_25 C_25 109.7(8)
N_25 CA_25 CB1_25 109.2(8)
C_25 CA_25 CB1_25 103.7(10)
N_25 CA_25 CB2_25 109.3(9)
C_25 CA_25 CB2_25 109.1(10)
CB1_25 CA_25 CB2_25 115.7(12)
CG2_25 CB1_25 CG1_25 108.4(13)
CG2_25 CB1_25 CA_25 118.5(11)
CG1_25 CB1_25 CA_25 109.1(12)
O_25 C_25 N_26 118.6(11)
O_25 C_25 CA_25 121.1(10)
N_26 C_25 CA_25 120.0(9)
C_25 N_26 CA_26 125.3(8)
N_26 CA_26 C_26 106.9(9)
N_26 CA_26 CB1_26 108.2(8)
C_26 CA_26 CB1_26 108.4(11)
N_26 CA_26 CB2_26 109.5(11)
C_26 CA_26 CB2_26 111.0(9)
CB1_26 CA_26 CB2_26 112.7(13)
CG1_26 CB1_26 CA_26 114.0(12)
CG1_26 CB1_26 CG2_26 102.6(14)
CA_26 CB1_26 CG2_26 105.8(15)
O_26 C_26 N_27 119.3(11)
O_26 C_26 CA_26 120.4(10)
N_27 C_26 CA_26 119.7(9)
C_26 N_27 CA_27 124.7(8)
N_27 CA_27 CB1_27 108.3(8)
N_27 CA_27 C_27 110.3(10)
CB1_27 CA_27 C_27 108.1(11)
N_27 CA_27 CB2_27 109.6(11)
CB1_27 CA_27 CB2_27 110.1(12)
C_27 CA_27 CB2_27 110.3(11)
CG1_27 CB1_27 CA_27 112.1(13)
CG1_27 CB1_27 CG2_27 113.0(14)
CA_27 CB1_27 CG2_27 113.5(11)
O_27 C_27 NTC_28 120.6(11)
O_27 C_27 CA_27 121.3(14)
NTC_28 C_27 CA_27 117.9(13)
C_27 NTC_28 CT1C_28 129.1(11)
NTC_28 CT1C_28 CT2C_28 107.4(15)
NTC_28 CT1C_28 CT3C_28 108.3(12)
CT2C_28 CT1C_28 CT3C_28 122(2)

loop_
_geom_bond_atom_site_label_1
_geom_bond_atom_site_label_2
_geom_bond_distance
C01A C0A 1.506(15)
C0A O0A 1.230(13)
C0A N_1 1.289(14)
N_1 CA_1 1.490(11)
CA_1 C_1 1.502(12)
CA_1 CB1_1 1.499(13)
CA_1 CB2_1 1.525(13)
CB1_1 CG1_1 1.512(13)
CB1_1 CG2_1 1.539(14)
C_1 O_1 1.233(9)
C_1 N_2 1.361(10)
N_2 CA_2 1.434(10)
CA_2 C_2 1.506(12)
CA_2 CB1_2 1.549(13)
CA_2 CB2_2 1.568(14)
CB1_2 CG1_2 1.501(15)
CB1_2 CG2_2 1.548(14)
C_2 O_2 1.207(10)
C_2 N_3 1.365(11)
N_3 CA_3 1.465(11)
CA_3 C_3 1.517(11)
CA_3 CB2_3 1.511(13)
CA_3 CB1_3 1.568(14)
CB1_3 CG2_3 1.524(15)
CB1_3 CG1_3 1.530(16)
C_3 O_3 1.232(11)
C_3 N_4 1.321(11)
N_4 CA_4 1.485(11)
CA_4 C_4 1.519(13)
CA_4 CB2_4 1.535(13)
CA_4 CB1_4 1.552(14)
CB1_4 CG1_4 1.515(14)
CB1_4 CG2_4 1.523(16)
C_4 O_4 1.246(10)
C_4 N_5 1.344(11)
N_5 CA_5 1.450(12)
CA_5 C_5 1.502(12)
CA_5 CB2_5 1.510(13)
CA_5 CB1_5 1.555(12)
CB1_5 CG1_5 1.508(14)
CB1_5 CG2_5 1.529(14)
C_5 O_5 1.239(12)
C_5 N_6 1.352(12)
N_6 CA_6 1.459(11)
CA_6 CB2_6 1.491(13)
CA_6 C_6 1.508(11)
CA_6 CB1_6 1.557(15)
CB1_6 CG1_6 1.509(14)
CB1_6 CG2_6 1.519(16)
C_6 O_6 1.203(11)
C_6 N_7 1.354(12)
N_7 CA_7 1.494(11)
CA_7 CB2_7 1.508(13)
CA_7 C_7 1.517(13)
CA_7 CB1_7 1.528(13)
CB1_7 CG2_7 1.522(14)
CB1_7 CG1_7 1.545(13)
C_7 O_7 1.233(10)
C_7 NTA_8 1.332(14)
NTA_8 CT1A_8 1.448(12)
CT1A_8 CT3A_8 1.515(14)
CT1A_8 CT2A_8 1.512(15)
C01B_10 C0B_10 1.378(18)
C0B_10 O0B_10 1.268(11)
C0B_10 N_11 1.401(14)
N_11 CA_11 1.427(12)
CA_11 CB2_11 1.521(13)
CA_11 C_11 1.549(12)
CA_11 CB1_11 1.551(12)
CB1_11 CG1_11 1.485(13)
CB1_11 CG2_11 1.510(13)
C_11 O_11 1.165(10)
C_11 N_12 1.399(11)
N_12 CA_12 1.436(11)
CA_12 C_12 1.512(11)
CA_12 CB2_12 1.527(13)
CA_12 CB1_12 1.543(12)
CB1_12 CG2_12 1.496(13)
CB1_12 CG1_12 1.507(14)
C_12 O_12 1.227(12)
C_12 N_13 1.327(11)
N_13 CA_13 1.478(10)
CA_13 C_13 1.504(12)
CA_13 CB2_13 1.560(13)
CA_13 CB1_13 1.546(13)
CB1_13 CG1_13 1.507(14)
CB1_13 CG2_13 1.525(12)
C_13 O_13 1.264(10)
C_13 N_14 1.373(11)
N_14 CA_14 1.425(11)
CA_14 C_14 1.532(12)
CA_14 CB2_14 1.522(12)
CA_14 CB1_14 1.553(12)
CB1_14 CG2_14 1.499(14)
CB1_14 CG1_14 1.515(15)
C_14 O_14 1.246(10)
C_14 N_15 1.316(10)
N_15 CA_15 1.438(12)
CA_15 C_15 1.507(12)
CA_15 CB2_15 1.542(13)
CA_15 CB1_15 1.557(12)
CB1_15 CG2_15 1.503(14)
CB1_15 CG1_15 1.505(14)
C_15 O_15 1.146(10)
C_15 N_16 1.388(12)
N_16 CA_16 1.461(11)
CA_16 C_16 1.502(12)
CA_16 CB2_16 1.540(14)
CA_16 CB1_16 1.538(14)
CB1_16 CG1_16 1.494(15)
CB1_16 CG2_16 1.556(14)
C_16 O_16 1.188(10)
C_16 N_17 1.379(11)
N_17 CA_17 1.437(10)
CA_17 C_17 1.516(12)
CA_17 CB2_17 1.551(11)
CA_17 CB1_17 1.557(12)
CB1_17 CG2_17 1.508(13)
CB1_17 CG1_17 1.513(14)
C_17 O_17 1.240(11)
C_17 NTB_18 1.348(14)
NTB_18 CT1B_18 1.459(13)
CT1B_18 CT2B_18 1.486(16)
CT1B_18 CT3B_18 1.511(16)
C01C_20 C0C_20 1.54(2)
C0C_20 O0C_20 1.162(13)
C0C_20 N_21 1.427(17)
N_21 CA_21 1.464(13)
CA_21 CB1_21 1.532(15)
CA_21 C_21 1.516(12)
CA_21 CB2_21 1.523(14)
CB1_21 CG2_21 1.538(16)
CB1_21 CG1_21 1.551(15)
C_21 O_21 1.169(9)
C_21 N_22 1.354(11)
N_22 CA_22 1.500(11)
CA_22 C_22 1.484(12)
CA_22 CB1_22 1.499(13)
CA_22 CB2_22 1.528(14)
CB1_22 CG1_22 1.525(14)
CB1_22 CG2_22 1.542(13)
C_22 O_22 1.234(10)
C_22 N_23 1.354(11)
N_23 CA_23 1.462(11)
CA_23 C_23 1.500(12)
CA_23 CB1_23 1.553(12)
CA_23 CB2_23 1.569(13)
CB1_23 CG2_23 1.531(13)
CB1_23 CG1_23 1.534(14)
C_23 O_23 1.173(9)
C_23 N_24 1.358(11)
N_24 CA_24 1.465(11)
CA_24 CB2_24 1.521(13)
CA_24 CB1_24 1.520(13)
CA_24 C_24 1.551(11)
CB1_24 CG1_24 1.521(14)
CB1_24 CG2_24 1.540(14)
C_24 O_24 1.222(10)
C_24 N_25 1.310(10)
N_25 CA_25 1.484(11)
CA_25 C_25 1.506(13)
CA_25 CB1_25 1.534(14)
CA_25 CB2_25 1.562(14)
CB1_25 CG2_25 1.515(14)
CB1_25 CG1_25 1.531(16)
C_25 O_25 1.246(12)
C_25 N_26 1.345(12)
N_26 CA_26 1.452(12)
CA_26 C_26 1.500(13)
CA_26 CB1_26 1.542(16)
CA_26 CB2_26 1.543(14)
CB1_26 CG1_26 1.489(15)
CB1_26 CG2_26 1.551(18)
C_26 O_26 1.274(11)
C_26 N_27 1.322(12)
N_27 CA_27 1.482(12)
CA_27 CB1_27 1.526(14)
CA_27 C_27 1.524(14)
CA_27 CB2_27 1.522(15)
CB1_27 CG1_27 1.501(15)
CB1_27 CG2_27 1.525(16)
C_27 O_27 1.233(16)
C_27 NTC_28 1.332(18)
NTC_28 CT1C_28 1.484(14)
CT1C_28 CT2C_28 1.504(17)
CT1C_28 CT3C_28 1.515(17)

loop_
_geom_hbond_atom_site_label_D
_geom_hbond_atom_site_label_H
_geom_hbond_atom_site_label_A
_geom_hbond_distance_DH
_geom_hbond_distance_HA
_geom_hbond_distance_DA
_geom_hbond_angle_DHA
_geom_hbond_site_symmetry_A
N_3 H0_3 O0A 0.86 2.25 3.096(11) 167.6 .
N_4 H0_4 O_1 0.86 2.18 3.035(10) 172.3 .
N_5 H0_5 O_2 0.86 2.06 2.910(9) 172.4 .
N_6 H0_6 O_3 0.86 2.29 3.150(12) 177.0 .
N_7 H0_7 O_4 0.86 2.23 3.086(12) 170.4 .
NTA_8 HTA_8 O_5 0.86 2.19 2.958(11) 147.8 .
N_13 H0_13 O0B_10 0.86 2.31 3.120(12) 157.8 .
N_14 H0_14 O_11 0.86 2.22 3.056(10) 162.7 .
N_15 H0_15 O_12 0.86 2.25 3.068(11) 158.0 .
N_16 H0_16 O_13 0.86 2.16 3.014(12) 172.6 .
N_17 H0_17 O_14 0.86 2.41 3.258(9) 171.4 .
NTB_18 HTB_18 O_15 0.86 2.15 2.920(11) 148.3 .
N_23 H0_23 O0C_20 0.86 2.41 3.256(10) 167.6 .
N_24 H0_24 O_21 0.86 2.23 3.087(11) 171.9 .
N_25 H0_25 O_22 0.86 2.34 3.195(11) 170.4 .
N_26 H0_26 O_23 0.86 2.24 3.086(10) 169.7 .
N_27 H0_27 O_24 0.86 2.35 3.118(11) 149.3 .
NTC_28 HTC_28 O_25 0.86 2.23 2.974(14) 145.1 .
N_1 H0_1 O_16 0.86 2.33 3.173(10) 167.5 2_657
N_2 H0_2 O_17 0.86 2.36 3.110(10) 146.5 2_657
N_11 H0_11 O_26 0.86 2.18 3.018(11) 166.4 2_546
N_12 H0_12 O_27 0.86 2.29 3.125(11) 163.0 2_546
N_21 H0_21 O_6 0.86 2.15 3.006(10) 171.7 1_655
N_22 H0_22 O_7 0.86 2.36 3.166(11) 156.0 1_655

loop_
_geom_torsion_atom_site_label_1
_geom_torsion_atom_site_label_2
_geom_torsion_atom_site_label_3
_geom_torsion_atom_site_label_4
_geom_torsion
_geom_torsion_publ_flag
O0A C0A N_1 CA_1 9.0(19) ?
C01A C0A N_1 CA_1 -175.4(11) y
C0A N_1 CA_1 C_1 -59.2(14) y
C0A N_1 CA_1 CB1_1 -171.9(12) ?
C0A N_1 CA_1 CB2_1 59.9(15) ?
N_1 CA_1 CB1_1 CG1_1 171.1(12) y
C_1 CA_1 CB1_1 CG1_1 55.7(14) ?
CB2_1 CA_1 CB1_1 CG1_1 -64.3(15) ?
N_1 CA_1 CB1_1 CG2_1 -63.6(12) y
C_1 CA_1 CB1_1 CG2_1 -179.0(8) ?
CB2_1 CA_1 CB1_1 CG2_1 61.0(12) ?
N_1 CA_1 C_1 O_1 145.9(10) ?
CB1_1 CA_1 C_1 O_1 -96.4(11) ?
CB2_1 CA_1 C_1 O_1 27.4(14) ?
N_1 CA_1 C_1 N_2 -28.4(13) y
CB1_1 CA_1 C_1 N_2 89.3(11) ?
CB2_1 CA_1 C_1 N_2 -146.9(10) ?
O_1 C_1 N_2 CA_2 8.3(16) ?
CA_1 C_1 N_2 CA_2 -177.3(10) y
C_1 N_2 CA_2 C_2 -51.5(13) y
C_1 N_2 CA_2 CB1_2 -169.2(10) ?
C_1 N_2 CA_2 CB2_2 65.9(12) ?
N_2 CA_2 CB1_2 CG1_2 57.2(13) y
C_2 CA_2 CB1_2 CG1_2 -63.4(12) ?
CB2_2 CA_2 CB1_2 CG1_2 176.9(11) ?
N_2 CA_2 CB1_2 CG2_2 -176.5(11) y
C_2 CA_2 CB1_2 CG2_2 62.8(13) ?
CB2_2 CA_2 CB1_2 CG2_2 -56.8(15) ?
N_2 CA_2 C_2 O_2 152.1(9) ?
CB1_2 CA_2 C_2 O_2 -88.8(11) ?
CB2_2 CA_2 C_2 O_2 35.5(13) ?
N_2 CA_2 C_2 N_3 -30.8(12) y
CB1_2 CA_2 C_2 N_3 88.2(10) ?
CB2_2 CA_2 C_2 N_3 -147.4(10) ?
O_2 C_2 N_3 CA_3 -1.4(15) ?
CA_2 C_2 N_3 CA_3 -178.4(8) y
C_2 N_3 CA_3 C_3 -46.4(13) y
C_2 N_3 CA_3 CB2_3 72.0(12) ?
C_2 N_3 CA_3 CB1_3 -162.7(10) ?
N_3 CA_3 CB1_3 CG2_3 166.2(17) y
C_3 CA_3 CB1_3 CG2_3 48(2) ?
CB2_3 CA_3 CB1_3 CG2_3 -76(2) ?
N_3 CA_3 CB1_3 CG1_3 -73.5(15) y
C_3 CA_3 CB1_3 CG1_3 168.8(14) ?
CB2_3 CA_3 CB1_3 CG1_3 44.7(16) ?
N_3 CA_3 C_3 O_3 145.8(10) ?
CB2_3 CA_3 C_3 O_3 30.5(15) ?
CB1_3 CA_3 C_3 O_3 -97.3(13) ?
N_3 CA_3 C_3 N_4 -34.0(13) y
CB2_3 CA_3 C_3 N_4 -149.3(12) ?
CB1_3 CA_3 C_3 N_4 82.9(13) ?
O_3 C_3 N_4 CA_4 3.8(16) ?
CA_3 C_3 N_4 CA_4 -176.4(9) y
C_3 N_4 CA_4 C_4 -54.3(13) y
C_3 N_4 CA_4 CB2_4 69.0(13) ?
C_3 N_4 CA_4 CB1_4 -169.4(11) ?
C_4 CA_4 CB1_4 CG1_4 53.5(17) ?
N_4 CA_4 CB1_4 CG1_4 172.0(15) y
CB2_4 CA_4 CB1_4 CG1_4 -68.0(18) ?
C_4 CA_4 CB1_4 CG2_4 172.6(9) ?
N_4 CA_4 CB1_4 CG2_4 -69.0(12) y
CB2_4 CA_4 CB1_4 CG2_4 51.1(12) ?
N_4 CA_4 C_4 O_4 151.0(10) ?
CB2_4 CA_4 C_4 O_4 28.9(15) ?
CB1_4 CA_4 C_4 O_4 -92.9(12) ?
N_4 CA_4 C_4 N_5 -25.6(15) y
CB2_4 CA_4 C_4 N_5 -147.7(12) ?
CB1_4 CA_4 C_4 N_5 90.5(13) ?
O_4 C_4 N_5 CA_5 11.6(18) ?
CA_4 C_4 N_5 CA_5 -171.9(10) y
C_4 N_5 CA_5 C_5 -60.5(13) y
C_4 N_5 CA_5 CB2_5 63.3(13) ?
C_4 N_5 CA_5 CB1_5 -177.2(11) ?
N_5 CA_5 CB1_5 CG1_5 67.2(12) y
C_5 CA_5 CB1_5 CG1_5 -50.7(12) ?
CB2_5 CA_5 CB1_5 CG1_5 -173.7(10) ?
N_5 CA_5 CB1_5 CG2_5 -170.0(11) y
C_5 CA_5 CB1_5 CG2_5 72.1(13) ?
CB2_5 CA_5 CB1_5 CG2_5 -50.9(14) ?
N_5 CA_5 C_5 O_5 158.9(9) ?
CB2_5 CA_5 C_5 O_5 36.5(14) ?
CB1_5 CA_5 C_5 O_5 -85.6(10) ?
N_5 CA_5 C_5 N_6 -22.6(13) y
CB2_5 CA_5 C_5 N_6 -145.1(11) ?
CB1_5 CA_5 C_5 N_6 92.8(12) ?
O_5 C_5 N_6 CA_6 1.9(16) ?
CA_5 C_5 N_6 CA_6 -176.5(9) y
C_5 N_6 CA_6 CB2_6 63.9(13) ?
C_5 N_6 CA_6 C_6 -54.3(13) y
C_5 N_6 CA_6 CB1_6 -176.0(10) ?
N_6 CA_6 CB1_6 CG1_6 -61.4(17) y
CB2_6 CA_6 CB1_6 CG1_6 58.1(17) ?
C_6 CA_6 CB1_6 CG1_6 176.1(13) ?
N_6 CA_6 CB1_6 CG2_6 62.6(13) y
CB2_6 CA_6 CB1_6 CG2_6 -177.8(11) ?
C_6 CA_6 CB1_6 CG2_6 -59.8(16) ?
N_6 CA_6 C_6 O_6 158.9(10) ?
CB2_6 CA_6 C_6 O_6 40.7(15) ?
CB1_6 CA_6 C_6 O_6 -77.8(14) ?
N_6 CA_6 C_6 N_7 -27.9(14) y
CB2_6 CA_6 C_6 N_7 -146.1(12) ?
CB1_6 CA_6 C_6 N_7 95.4(14) ?
O_6 C_6 N_7 CA_7 -5.4(18) ?
CA_6 C_6 N_7 CA_7 -178.7(9) y
C_6 N_7 CA_7 CB2_7 66.4(14) ?
C_6 N_7 CA_7 C_7 -52.0(14) y
C_6 N_7 CA_7 CB1_7 -167.4(11) ?
N_7 CA_7 CB1_7 CG2_7 -70.6(12) y
CB2_7 CA_7 CB1_7 CG2_7 51.6(12) ?
C_7 CA_7 CB1_7 CG2_7 174.0(9) ?
N_7 CA_7 CB1_7 CG1_7 167.4(11) y
CB2_7 CA_7 CB1_7 CG1_7 -70.4(14) ?
C_7 CA_7 CB1_7 CG1_7 52.0(13) ?
N_7 CA_7 C_7 O_7 136.4(11) ?
CB2_7 CA_7 C_7 O_7 18.2(15) ?
CB1_7 CA_7 C_7 O_7 -108.0(11) ?
N_7 CA_7 C_7 NTA_8 -43.1(14) y
CB2_7 CA_7 C_7 NTA_8 -161.3(11) ?
CB1_7 CA_7 C_7 NTA_8 72.5(12) ?
O_7 C_7 NTA_8 CT1A_8 6.2(19) ?
CA_7 C_7 NTA_8 CT1A_8 -174.3(10) y
C_7 NTA_8 CT1A_8 CT3A_8 -162.2(13) y
C_7 NTA_8 CT1A_8 CT2A_8 79.0(16) y
O0B_10 C0B_10 N_11 CA_11 18.4(17) ?
C01B_10 C0B_10 N_11 CA_11 -171.9(13) y
C0B_10 N_11 CA_11 CB2_11 58.6(14) ?
C0B_10 N_11 CA_11 C_11 -60.3(13) y
C0B_10 N_11 CA_11 CB1_11 -175.6(11) ?
N_11 CA_11 CB1_11 CG1_11 168.2(10) y
CB2_11 CA_11 CB1_11 CG1_11 -67.2(13) ?
C_11 CA_11 CB1_11 CG1_11 51.7(12) ?
N_11 CA_11 CB1_11 CG2_11 -68.9(12) y
CB2_11 CA_11 CB1_11 CG2_11 55.7(12) ?
C_11 CA_11 CB1_11 CG2_11 174.6(10) ?
N_11 CA_11 C_11 O_11 140.7(10) ?
CB2_11 CA_11 C_11 O_11 20.5(15) ?
CB1_11 CA_11 C_11 O_11 -101.1(11) ?
N_11 CA_11 C_11 N_12 -41.3(11) y
CB2_11 CA_11 C_11 N_12 -161.6(10) ?
CB1_11 CA_11 C_11 N_12 76.9(10) ?
O_11 C_11 N_12 CA_12 6.8(14) ?
CA_11 C_11 N_12 CA_12 -171.2(8) y
C_11 N_12 CA_12 C_12 -51.4(12) y
C_11 N_12 CA_12 CB2_12 67.2(11) ?
C_11 N_12 CA_12 CB1_12 -171.8(9) ?
N_12 CA_12 CB1_12 CG2_12 -170.7(11) y
C_12 CA_12 CB1_12 CG2_12 66.8(14) ?
CB2_12 CA_12 CB1_12 CG2_12 -51.0(13) ?
N_12 CA_12 CB1_12 CG1_12 60.0(11) y
C_12 CA_12 CB1_12 CG1_12 -62.5(12) ?
CB2_12 CA_12 CB1_12 CG1_12 179.7(9) ?
N_12 CA_12 C_12 O_12 148.3(11) ?
CB2_12 CA_12 C_12 O_12 29.8(15) ?
CB1_12 CA_12 C_12 O_12 -89.1(14) ?
N_12 CA_12 C_12 N_13 -33.6(13) y
CB2_12 CA_12 C_12 N_13 -152.1(10) ?
CB1_12 CA_12 C_12 N_13 89.0(12) ?
O_12 C_12 N_13 CA_13 6.9(17) ?
CA_12 C_12 N_13 CA_13 -171.2(9) y
C_12 N_13 CA_13 C_13 -54.4(12) y
C_12 N_13 CA_13 CB2_13 62.3(13) ?
C_12 N_13 CA_13 CB1_13 -171.4(10) ?
N_13 CA_13 CB1_13 CG1_13 -69.4(12) y
C_13 CA_13 CB1_13 CG1_13 174.1(10) ?
CB2_13 CA_13 CB1_13 CG1_13 54.3(12) ?
N_13 CA_13 CB1_13 CG2_13 167.3(11) y
C_13 CA_13 CB1_13 CG2_13 50.8(13) ?
CB2_13 CA_13 CB1_13 CG2_13 -69.0(14) ?
N_13 CA_13 C_13 O_13 141.3(9) ?
CB2_13 CA_13 C_13 O_13 23.8(13) ?
CB1_13 CA_13 C_13 O_13 -99.8(11) ?
N_13 CA_13 C_13 N_14 -37.7(11) y
CB2_13 CA_13 C_13 N_14 -155.2(9) ?
CB1_13 CA_13 C_13 N_14 81.2(10) ?
O_13 C_13 N_14 CA_14 10.8(14) ?
CA_13 C_13 N_14 CA_14 -170.2(8) y
C_13 N_14 CA_14 C_14 -58.2(11) y
C_13 N_14 CA_14 CB2_14 64.0(12) ?
C_13 N_14 CA_14 CB1_14 -172.7(9) ?
N_14 CA_14 CB1_14 CG2_14 171.5(12) y
C_14 CA_14 CB1_14 CG2_14 55.1(15) ?
CB2_14 CA_14 CB1_14 CG2_14 -65.9(16) ?
N_14 CA_14 CB1_14 CG1_14 -68.3(12) y
C_14 CA_14 CB1_14 CG1_14 175.3(10) ?
CB2_14 CA_14 CB1_14 CG1_14 54.3(13) ?
N_14 CA_14 C_14 O_14 152.6(9) ?
CB2_14 CA_14 C_14 O_14 30.1(14) ?
CB1_14 CA_14 C_14 O_14 -92.0(11) ?
N_14 CA_14 C_14 N_15 -32.6(12) y
CB2_14 CA_14 C_14 N_15 -155.1(11) ?
CB1_14 CA_14 C_14 N_15 82.8(11) ?
O_14 C_14 N_15 CA_15 2.3(15) ?
CA_14 C_14 N_15 CA_15 -172.3(9) y
C_14 N_15 CA_15 C_15 -57.0(12) y
C_14 N_15 CA_15 CB2_15 63.2(12) ?
C_14 N_15 CA_15 CB1_15 -174.6(9) ?
N_15 CA_15 CB1_15 CG2_15 -161.4(12) y
C_15 CA_15 CB1_15 CG2_15 78.9(14) ?
CB2_15 CA_15 CB1_15 CG2_15 -40.6(15) ?
N_15 CA_15 CB1_15 CG1_15 74.9(12) y
C_15 CA_15 CB1_15 CG1_15 -44.8(14) ?
CB2_15 CA_15 CB1_15 CG1_15 -164.3(11) ?
N_15 CA_15 C_15 O_15 159.6(10) ?
CB2_15 CA_15 C_15 O_15 39.4(14) ?
CB1_15 CA_15 C_15 O_15 -81.6(13) ?
N_15 CA_15 C_15 N_16 -21.7(13) y
CB2_15 CA_15 C_15 N_16 -141.9(10) ?
CB1_15 CA_15 C_15 N_16 97.1(11) ?
O_15 C_15 N_16 CA_16 5.6(16) ?
CA_15 C_15 N_16 CA_16 -173.1(9) y
C_15 N_16 CA_16 C_16 -60.6(13) y
C_15 N_16 CA_16 CB2_16 61.9(13) ?
C_15 N_16 CA_16 CB1_16 -179.3(10) ?
N_16 CA_16 CB1_16 CG1_16 70.7(12) y
C_16 CA_16 CB1_16 CG1_16 -49.9(12) ?
CB2_16 CA_16 CB1_16 CG1_16 -172.0(9) ?
N_16 CA_16 CB1_16 CG2_16 -164.8(12) y
C_16 CA_16 CB1_16 CG2_16 74.6(14) ?
CB2_16 CA_16 CB1_16 CG2_16 -47.5(15) ?
N_16 CA_16 C_16 O_16 162.1(9) ?
CB2_16 CA_16 C_16 O_16 40.8(13) ?
CB1_16 CA_16 C_16 O_16 -81.5(11) ?
N_16 CA_16 C_16 N_17 -19.1(13) y
CB2_16 CA_16 C_16 N_17 -140.5(11) ?
CB1_16 CA_16 C_16 N_17 97.3(10) ?
O_16 C_16 N_17 CA_17 -8.8(14) ?
CA_16 C_16 N_17 CA_17 172.5(8) y
C_16 N_17 CA_17 C_17 -45.2(11) y
C_16 N_17 CA_17 CB2_17 75.7(11) ?
C_16 N_17 CA_17 CB1_17 -163.0(9) ?
N_17 CA_17 CB1_17 CG2_17 165.7(10) y
C_17 CA_17 CB1_17 CG2_17 49.3(12) ?
CB2_17 CA_17 CB1_17 CG2_17 -73.2(13) ?
N_17 CA_17 CB1_17 CG1_17 -66.9(10) y
C_17 CA_17 CB1_17 CG1_17 176.7(9) ?
CB2_17 CA_17 CB1_17 CG1_17 54.2(12) ?
N_17 CA_17 C_17 O_17 142.5(11) ?
CB2_17 CA_17 C_17 O_17 21.3(16) ?
CB1_17 CA_17 C_17 O_17 -101.6(12) ?
N_17 CA_17 C_17 NTB_18 -48.7(13) y
CB2_17 CA_17 C_17 NTB_18 -169.8(12) ?
CB1_17 CA_17 C_17 NTB_18 67.2(12) ?
O_17 C_17 NTB_18 CT1B_18 -6(2) ?
CA_17 C_17 NTB_18 CT1B_18 -175.0(11) y
C_17 NTB_18 CT1B_18 CT2B_18 98.1(17) y
C_17 NTB_18 CT1B_18 CT3B_18 -140.8(13) y
O0C_20 C0C_20 N_21 CA_21 15.3(17) ?
C01C_20 C0C_20 N_21 CA_21 -169.7(10) y
C0C_20 N_21 CA_21 CB1_21 -175.3(10) ?
C0C_20 N_21 CA_21 C_21 -56.5(14) y
C0C_20 N_21 CA_21 CB2_21 62.2(12) ?
N_21 CA_21 CB1_21 CG2_21 -67.2(14) y
C_21 CA_21 CB1_21 CG2_21 172.3(11) ?
CB2_21 CA_21 CB1_21 CG2_21 51.3(15) ?
N_21 CA_21 CB1_21 CG1_21 170.8(14) y
C_21 CA_21 CB1_21 CG1_21 50.2(18) ?
CB2_21 CA_21 CB1_21 CG1_21 -70.8(17) ?
N_21 CA_21 C_21 O_21 148.2(12) ?
CB1_21 CA_21 C_21 O_21 -95.3(15) ?
CB2_21 CA_21 C_21 O_21 29.4(19) ?
N_21 CA_21 C_21 N_22 -35.6(16) y
CB1_21 CA_21 C_21 N_22 80.9(13) ?
CB2_21 CA_21 C_21 N_22 -154.3(13) ?
O_21 C_21 N_22 CA_22 7.1(18) ?
CA_21 C_21 N_22 CA_22 -169.3(11) y
C_21 N_22 CA_22 C_22 -51.3(14) y
C_21 N_22 CA_22 CB1_22 -166.9(11) ?
C_21 N_22 CA_22 CB2_22 68.3(14) ?
C_22 CA_22 CB1_22 CG1_22 -63.0(11) ?
N_22 CA_22 CB1_22 CG1_22 55.6(13) y
CB2_22 CA_22 CB1_22 CG1_22 177.4(9) ?
C_22 CA_22 CB1_22 CG2_22 69.6(14) ?
N_22 CA_22 CB1_22 CG2_22 -171.8(12) y
CB2_22 CA_22 CB1_22 CG2_22 -50.0(16) ?
CB1_22 CA_22 C_22 O_22 -93.8(11) ?
N_22 CA_22 C_22 O_22 147.5(10) ?
CB2_22 CA_22 C_22 O_22 28.5(15) ?
CB1_22 CA_22 C_22 N_23 85.5(11) ?
N_22 CA_22 C_22 N_23 -33.2(14) y
CB2_22 CA_22 C_22 N_23 -152.2(11) ?
O_22 C_22 N_23 CA_23 7.4(16) ?
CA_22 C_22 N_23 CA_23 -171.9(10) y
C_22 N_23 CA_23 C_23 -59.0(13) y
C_22 N_23 CA_23 CB1_23 -178.4(10) ?
C_22 N_23 CA_23 CB2_23 61.3(13) ?
N_23 CA_23 CB1_23 CG2_23 -61.9(12) y
C_23 CA_23 CB1_23 CG2_23 174.6(9) ?
CB2_23 CA_23 CB1_23 CG2_23 59.3(12) ?
N_23 CA_23 CB1_23 CG1_23 64.1(11) y
C_23 CA_23 CB1_23 CG1_23 -59.4(11) ?
CB2_23 CA_23 CB1_23 CG1_23 -174.7(9) ?
N_23 CA_23 C_23 O_23 158.2(9) ?
CB1_23 CA_23 C_23 O_23 -80.2(11) ?
CB2_23 CA_23 C_23 O_23 36.2(14) ?
N_23 CA_23 C_23 N_24 -23.1(12) y
CB1_23 CA_23 C_23 N_24 98.5(10) ?
CB2_23 CA_23 C_23 N_24 -145.2(10) ?
O_23 C_23 N_24 CA_24 3.4(15) ?
CA_23 C_23 N_24 CA_24 -175.3(8) y
C_23 N_24 CA_24 CB2_24 64.4(11) ?
C_23 N_24 CA_24 CB1_24 -174.7(10) ?
C_23 N_24 CA_24 C_24 -52.8(12) y
N_24 CA_24 CB1_24 CG1_24 70.2(11) y
CB2_24 CA_24 CB1_24 CG1_24 -172.6(10) ?
C_24 CA_24 CB1_24 CG1_24 -48.0(13) ?
N_24 CA_24 CB1_24 CG2_24 -167.2(11) y
CB2_24 CA_24 CB1_24 CG2_24 -49.9(14) ?
C_24 CA_24 CB1_24 CG2_24 74.6(13) ?
N_24 CA_24 C_24 O_24 152.6(10) ?
CB2_24 CA_24 C_24 O_24 37.0(14) ?
CB1_24 CA_24 C_24 O_24 -89.4(13) ?
N_24 CA_24 C_24 N_25 -32.6(13) y
CB2_24 CA_24 C_24 N_25 -148.2(11) ?
CB1_24 CA_24 C_24 N_25 85.5(13) ?
O_24 C_24 N_25 CA_25 1.5(18) ?
CA_24 C_24 N_25 CA_25 -173.3(9) y
C_24 N_25 CA_25 C_25 -54.3(14) y
C_24 N_25 CA_25 CB1_25 -167.4(12) ?
C_24 N_25 CA_25 CB2_25 65.2(14) ?
N_25 CA_25 CB1_25 CG2_25 162.9(14) y
C_25 CA_25 CB1_25 CG2_25 46.0(17) ?
CB2_25 CA_25 CB1_25 CG2_25 -73.4(18) ?
N_25 CA_25 CB1_25 CG1_25 -72.4(12) y
C_25 CA_25 CB1_25 CG1_25 170.7(9) ?
CB2_25 CA_25 CB1_25 CG1_25 51.3(13) ?
N_25 CA_25 C_25 O_25 143.8(11) ?
CB1_25 CA_25 C_25 O_25 -99.7(13) ?
CB2_25 CA_25 C_25 O_25 24.1(16) ?
N_25 CA_25 C_25 N_26 -30.4(16) y
CB1_25 CA_25 C_25 N_26 86.1(13) ?
CB2_25 CA_25 C_25 N_26 -150.1(12) ?
O_25 C_25 N_26 CA_26 11.8(18) ?
CA_25 C_25 N_26 CA_26 -173.8(11) y
C_25 N_26 CA_26 C_26 -56.8(15) y
C_25 N_26 CA_26 CB1_26 -173.3(13) ?
C_25 N_26 CA_26 CB2_26 63.4(15) ?
N_26 CA_26 CB1_26 CG1_26 175.6(15) y
C_26 CA_26 CB1_26 CG1_26 60.0(18) ?
CB2_26 CA_26 CB1_26 CG1_26 -63.2(19) ?
N_26 CA_26 CB1_26 CG2_26 -72.5(13) y
C_26 CA_26 CB1_26 CG2_26 172.0(11) ?
CB2_26 CA_26 CB1_26 CG2_26 48.7(15) ?
N_26 CA_26 C_26 O_26 148.5(9) ?
CB1_26 CA_26 C_26 O_26 -95.2(12) ?
CB2_26 CA_26 C_26 O_26 29.1(16) ?
N_26 CA_26 C_26 N_27 -39.9(14) y
CB1_26 CA_26 C_26 N_27 76.5(14) ?
CB2_26 CA_26 C_26 N_27 -159.3(12) ?
O_26 C_26 N_27 CA_27 -4.6(17) ?
CA_26 C_26 N_27 CA_27 -176.3(10) y
C_26 N_27 CA_27 CB1_27 -171.5(11) ?
C_26 N_27 CA_27 C_27 -53.3(16) y
C_26 N_27 CA_27 CB2_27 68.4(14) ?
N_27 CA_27 CB1_27 CG1_27 -62.1(15) y
C_27 CA_27 CB1_27 CG1_27 178.3(13) ?
CB2_27 CA_27 CB1_27 CG1_27 57.6(16) ?
N_27 CA_27 CB1_27 CG2_27 168.4(15) y
C_27 CA_27 CB1_27 CG2_27 48.8(19) ?
CB2_27 CA_27 CB1_27 CG2_27 -71.9(18) ?
N_27 CA_27 C_27 O_27 141.1(14) ?
CB1_27 CA_27 C_27 O_27 -100.7(17) ?
CB2_27 CA_27 C_27 O_27 20(2) ?
N_27 CA_27 C_27 NTC_28 -45.0(16) y
CB1_27 CA_27 C_27 NTC_28 73.3(16) ?
CB2_27 CA_27 C_27 NTC_28 -166.2(14) ?
O_27 C_27 NTC_28 CT1C_28 8(2) ?
CA_27 C_27 NTC_28 CT1C_28 -165.7(13) y
C_27 NTC_28 CT1C_28 CT2C_28 76(2) y
C_27 NTC_28 CT1C_28 CT3C_28 -150.7(19) y
